data_7233227
loop_
_publ_author_name
'Glinton, Kwame'
'Latifi, Reza'
'Cockrell, David S.'
'Bardeaux, Matthew'
'Nguyen, Bachkhoa'
'Tahsini, Laleh'

_publ_section_title
;
 Synthesis, characterization, and photoluminescent studies of
 three-coordinate Cu(i)--NHC complexes bearing unsymmetrically-substituted
 dipyridylamine ligands
;
_journal_issue 39
_journal_name_full 'RSC Advances'
_journal_page_first 22417
_journal_paper_doi 10.1039/C9RA04886C
_journal_volume 9
_journal_year 2019
_chemical_formula_moiety '0.5(C57 H66 Cu N4), 0.5(C57 H65 Cu N4), 1.5(C H2 Cl2), F6 P'
_chemical_formula_sum 'C58.5 H68.5 Cl3 Cu F6 N4 P'
_chemical_formula_weight 1142.53
_space_group_crystal_system triclinic
_space_group_IT_number 2
_space_group_name_Hall '-P 1'
_space_group_name_H-M_alt 'P -1'
_symmetry_space_group_name_Hall '-P 1'
_symmetry_space_group_name_H-M 'P -1'
_atom_sites_solution_hydrogens geom
_atom_sites_solution_primary direct
_audit_creation_date 2018-09-04
_audit_creation_method
;
Olex2 1.2
(compiled 2018.05.29 svn.r3508 for OlexSys, GUI svn.r5506)
;
_audit_update_record
;
2018-09-04 deposited with the CCDC.    2019-07-15 downloaded from the CCDC.
;
_cell_angle_alpha 87.913(15)
_cell_angle_beta 80.698(14)
_cell_angle_gamma 71.923(14)
_cell_formula_units_Z 4
_cell_length_a 12.683(11)
_cell_length_b 18.454(16)
_cell_length_c 25.59(2)
_cell_measurement_reflns_used 9367
_cell_measurement_temperature 100
_cell_measurement_theta_max 27.36
_cell_measurement_theta_min 2.20
_cell_volume 5618(8)
_computing_cell_refinement 'Bruker SAINT'
_computing_data_collection 'Bruker APEX2'
_computing_data_reduction 'Bruker SAINT'
_computing_molecular_graphics 'Bruker SHELXTL'
_computing_publication_material 'Bruker SHELXTL'
_computing_structure_refinement 'SHELXL-2014 (Sheldrick 2014)'
_computing_structure_solution 'SHELXS-97 (Sheldrick 2008)'
_diffrn_ambient_temperature 100
_diffrn_detector_area_resol_mean 8
_diffrn_measured_fraction_theta_full 0.997
_diffrn_measured_fraction_theta_max 0.997
_diffrn_measurement_device_type 'Bruker Kappa APEX CCD area detector'
_diffrn_measurement_method '\w and \f scans'
_diffrn_radiation_type MoK\a
_diffrn_radiation_wavelength 0.71073
_diffrn_reflns_av_R_equivalents 0.0859
_diffrn_reflns_av_unetI/netI 0.0783
_diffrn_reflns_Laue_measured_fraction_full 0.997
_diffrn_reflns_Laue_measured_fraction_max 0.997
_diffrn_reflns_limit_h_max 16
_diffrn_reflns_limit_h_min -16
_diffrn_reflns_limit_k_max 23
_diffrn_reflns_limit_k_min -23
_diffrn_reflns_limit_l_max 32
_diffrn_reflns_limit_l_min -32
_diffrn_reflns_number 97454
_diffrn_reflns_point_group_measured_fraction_full 0.997
_diffrn_reflns_point_group_measured_fraction_max 0.997
_diffrn_reflns_theta_full 25.242
_diffrn_reflns_theta_max 26.732
_diffrn_reflns_theta_min 0.806
_exptl_absorpt_coefficient_mu 0.621
_exptl_absorpt_correction_T_max 0.7457
_exptl_absorpt_correction_T_min 0.5101
_exptl_absorpt_correction_type multi-scan
_exptl_absorpt_process_details
;
SADABS-2016/2 (Bruker,2016/2) was used for absorption correction.
wR2(int) was 0.1372 before and 0.0739 after correction.
The Ratio of minimum to maximum transmission is 0.6841.
The \l/2 correction factor is Not present.
;
_exptl_crystal_colour 'metallic brownish red'
_exptl_crystal_colour_lustre metallic
_exptl_crystal_colour_modifier brownish
_exptl_crystal_colour_primary red
_exptl_crystal_density_diffrn 1.351
_exptl_crystal_description block
_exptl_crystal_F_000 2386
_exptl_crystal_size_max 0.15
_exptl_crystal_size_mid 0.136
_exptl_crystal_size_min 0.122
_refine_diff_density_max 1.388
_refine_diff_density_min -1.015
_refine_diff_density_rms 0.092
_refine_ls_extinction_method none
_refine_ls_goodness_of_fit_ref 1.042
_refine_ls_hydrogen_treatment constr
_refine_ls_matrix_type full
_refine_ls_number_parameters 1429
_refine_ls_number_reflns 23779
_refine_ls_number_restraints 133
_refine_ls_restrained_S_all 1.060
_refine_ls_R_factor_all 0.1067
_refine_ls_R_factor_gt 0.0625
_refine_ls_shift/su_max 0.075
_refine_ls_shift/su_mean 0.001
_refine_ls_structure_factor_coef Fsqd
_refine_ls_weighting_details 'w=1/[\s^2^(Fo^2^)+(0.0957P)^2^+5.4060P] where P=(Fo^2^+2Fc^2^)/3'
_refine_ls_weighting_scheme calc
_refine_ls_wR_factor_gt 0.1655
_refine_ls_wR_factor_ref 0.1936
_reflns_Friedel_coverage 0.000
_reflns_number_gt 15529
_reflns_number_total 23779
_reflns_threshold_expression 'I > 2\s(I)'
_cod_data_source_file c9ra04886c2.cif
_cod_data_source_block lt_iii_149_5runs
_cod_original_cell_volume 5618(9)
_cod_original_formula_sum 'C58.50 H68.50 Cl3 Cu F6 N4 P'
_cod_database_code 7233227
_shelx_shelxl_version_number 2014/7
_shelx_space_group_comment
;
The symmetry employed for this shelxl refinement is uniquely defined
by the following loop, which should always be used as a source of
symmetry information in preference to the above space-group names.
They are only intended as comments.
;
_shelx_estimated_absorpt_t_max 0.928
_shelx_estimated_absorpt_t_min 0.913
_olex2_refinement_description
;
1. Fixed Uiso
 At 1.2 times of:
  All C(H) groups, All C(H,H) groups
 At 1.5 times of:
  All C(H,H,H) groups
2. Restrained distances
 Cl1A-C0AA \\sim Cl0A-C0AA \\sim Cl1-C7 \\sim Cl2-C7 \\sim Cl06-C03R \\sim
Cl05-C03R \\sim Cl2A-C7A ~
 Cl1-C7 \\sim Cl3A-C7A \\sim Cl2-C7
 with sigma of 0.01
 Cl1A-C0AA \\sim Cl1B-C0AB
 with sigma of 0.02
 Cl0A-C0AA \\sim Cl0B-C0AB
 with sigma of 0.02
 Cl1A-Cl0A \\sim Cl1B-Cl0B
 with sigma of 0.04
 C01Z-C0 \\sim C043-C01Z \\sim C045-C01Z \\sim C01Z-C1
 with sigma of 0.01
3. Uiso/Uaniso restraints and constraints
Cl0A \\sim Cl1A \\sim C0AA \\sim Cl0B \\sim Cl1B \\sim C0AB: within 2A with
sigma of 0.01 and sigma for terminal atoms of 0.02
4. Rigid body (RIGU) restrains
 Cl0A, Cl1A, C0AA, Cl1, Cl2, C7, Cl2A, Cl3A, C7A
 with sigma for 1-2 distances of 0.001 and sigma for 1-3 distances of 0.001
 Cl0A, Cl1A, C0AA, Cl0B, Cl1B, C0AB
 with sigma for 1-2 distances of 0.001 and sigma for 1-3 distances of 0.001
5. Others
 Sof(Cl2A)=Sof(Cl3A)=Sof(C7A)=Sof(H7AB)=Sof(H7AC)=1-FVAR(1)
 Sof(Cl1)=Sof(Cl2)=Sof(C7)=Sof(H7A)=Sof(H7B)=FVAR(1)
 Sof(Cl0B)=Sof(Cl1B)=Sof(C0AB)=Sof(H0AD)=Sof(H0AE)=1-FVAR(2)
 Sof(Cl0A)=Sof(Cl1A)=Sof(C0AA)=Sof(H0AB)=Sof(H0AC)=FVAR(2)
 Sof(C0)=Sof(H0A)=Sof(H0B)=Sof(H0C)=Sof(C1)=Sof(H1A)=Sof(H1B)=Sof(H1C)=1-FVAR(3)
 Sof(C043)=Sof(H04A)=Sof(H04B)=Sof(H04C)=Sof(C045)=Sof(H04D)=Sof(H04E)=
 Sof(H04F)=FVAR(3)
6.a Ternary CH refined with riding coordinates:
 C02N(H02P), C02S(H02S), C03F(H2AA), C023(H023), C02J(H02J), C02Y(H02Y),
 C02Z(H02Z)
6.b Secondary CH2 refined with riding coordinates:
 C02B(H02H,H02I), C025(H02R,H02V), C01S(H01A,H01B), C028(H02D,H02E), C0AA(H0AB,
 H0AC), C0AB(H0AD,H0AE), C7(H7A,H7B), C7A(H7AB,H7AC), C03R(H5BA,H7BA)
6.c Aromatic/amide H refined with riding coordinates:
 C00V(H00V), C01F(H01F), C01I(H01I), C01K(H01K), C01X(H01X), C02A(H02G),
 C02M(H02N), C02P(H02Q), C02U(H02U), C02X(H02X), C03G(H3AA), C03L(H4AA),
 C03P(H7AA), C029(H029), C031(H031), C034(H034), C01E(H01E), C01P(H01P),
 C01R(H01R), C01T(H01T), C01V(H01V), C01W(H01W), C01Y(H01Y), C02F(H02F),
 C02O(H02O), C02T(H02T), C02W(H02W), C021(H021), C030(H030), C033(H033),
 C035(H035), C036(H036)
6.d Idealised Me refined as rotating group:
 C01L(H01C,H01D,H01G), C02L(H02K,H02L,H02M), C03B(H0AA,H,HA), C03D(H1AA,HB,HC),
  C03M(H5AA,HD,HE), C03N(H6AA,HF,HG), C03Q(H8AA,HH,HI), C03S(H9AA,HJ,HK),
 C03T(H0BA,HL,HM), C03U(H1BA,HN,HO), C03Y(H2BA,HP,HQ), C03Z(H3BA,HR,HS),
 C038(H4BA,HT,HU), C041(H04G,H04H,H04I), C0(H0A,H0B,H0C), C1(H1A,H1B,H1C),
 C02H(H02A,H02B,H02C), C03A(H03A,H03B,H03C), C03C(H03D,H03E,H03F), C03E(H03G,
 H03H,H03I), C03H(H03J,H03K,H03L), C03I(H03M,H03N,H03O), C03J(H03P,H03Q,H03R),
 C03O(H03S,H03T,H03U), C03V(H03V,H03W,H03X), C03W(H03Y,HV,HW), C03X(H03Z,HX,HY),
  C039(H03,HZ,H6BA), C043(H04A,H04B,H04C), C045(H04D,H04E,H04F)
;
_olex2_submission_special_instructions 'No special instructions were received'

loop_
_space_group_symop_operation_xyz
'x, y, z'
'-x, -y, -z'

loop_
_atom_site_label
_atom_site_type_symbol
_atom_site_fract_x
_atom_site_fract_y
_atom_site_fract_z
_atom_site_U_iso_or_equiv
_atom_site_adp_type
_atom_site_occupancy
_atom_site_site_symmetry_order
_atom_site_calc_flag
_atom_site_refinement_flags_posn
_atom_site_refinement_flags_adp
_atom_site_refinement_flags_occupancy
_atom_site_disorder_assembly
_atom_site_disorder_group
Cu01 Cu 0.29023(4) 0.74313(2) 0.03120(2) 0.02295(12) Uani 1 1 d . . . . .
N00L N 0.3949(2) 0.75828(16) 0.12305(11) 0.0204(6) Uani 1 1 d . . . . .
N00O N 0.3041(2) 0.72208(16) -0.05115(11) 0.0205(6) Uani 1 1 d . . . . .
N00Q N 0.1642(2) 0.68854(16) 0.03142(11) 0.0204(6) Uani 1 1 d . . . . .
N00S N 0.3877(2) 0.85090(16) 0.06885(11) 0.0200(6) Uani 1 1 d . . . . .
C00T C 0.3612(3) 0.78581(19) 0.07717(13) 0.0182(7) Uani 1 1 d . . . . .
C00V C -0.0919(3) 0.7013(2) 0.12826(14) 0.0245(8) Uani 1 1 d . . . . .
H00V H -0.1684 0.7318 0.1355 0.029 Uiso 1 1 calc R . . . .
C00W C 0.1298(3) 0.61131(19) 0.10646(13) 0.0188(7) Uani 1 1 d . . . . .
C00Y C 0.0877(3) 0.6723(2) 0.07465(13) 0.0192(7) Uani 1 1 d . . . . .
C01C C 0.2413(3) 0.6829(2) -0.06039(13) 0.0214(7) Uani 1 1 d . . . . .
C01D C 0.3868(3) 0.6891(2) 0.14751(13) 0.0205(7) Uani 1 1 d . . . . .
C01F C 0.2706(3) 0.6452(2) -0.16073(14) 0.0262(8) Uani 1 1 d . . . . .
H01F H 0.3314 0.6645 -0.1727 0.031 Uiso 1 1 calc R . . . .
C01I C 0.4691(3) 0.5569(2) 0.16454(15) 0.0246(8) Uani 1 1 d . . . . .
H01I H 0.5293 0.5106 0.1582 0.029 Uiso 1 1 calc R . . . .
C01J C 0.1625(3) 0.6662(2) -0.01495(14) 0.0214(7) Uani 1 1 d . . . . .
C01K C 0.0592(3) 0.5974(2) 0.15013(13) 0.0212(7) Uani 1 1 d . . . . .
H01K H 0.0880 0.5564 0.1726 0.025 Uiso 1 1 calc R . . . .
C01L C 0.2488(3) 0.5602(2) 0.09301(15) 0.0255(8) Uani 1 1 d . . . . .
H01C H 0.2586 0.5347 0.0588 0.038 Uiso 1 1 calc GR . . . .
H01D H 0.2652 0.5218 0.1205 0.038 Uiso 1 1 calc GR . . . .
H01G H 0.3003 0.5907 0.0909 0.038 Uiso 1 1 calc GR . . . .
C01M C 0.3528(3) 0.9040(2) 0.02810(14) 0.0245(8) Uani 1 1 d . . . . .
C01O C 0.2225(3) 0.6508(2) -0.10848(14) 0.0234(8) Uani 1 1 d . . . . .
C01X C 0.3774(3) 0.5594(2) 0.20191(15) 0.0276(8) Uani 1 1 d . . . . .
H01X H 0.3735 0.5144 0.2203 0.033 Uiso 1 1 calc R . . . .
C02A C 0.2908(3) 0.6264(2) 0.21311(14) 0.0238(8) Uani 1 1 d . . . . .
H02G H 0.2276 0.6269 0.2389 0.029 Uiso 1 1 calc R . . . .
C02B C 0.4274(3) 0.8751(2) 0.11420(15) 0.0264(8) Uani 1 1 d . . . . .
H02H H 0.3675 0.9163 0.1351 0.032 Uiso 1 1 calc R . . . .
H02I H 0.4938 0.8925 0.1026 0.032 Uiso 1 1 calc R . . . .
C02D C 0.1332(3) 0.6205(2) -0.09190(14) 0.0259(8) Uani 1 1 d . . . . .
C02I C 0.0938(3) 0.6270(2) -0.03701(15) 0.0266(8) Uani 1 1 d . . . . .
C02K C 0.0867(3) 0.5877(2) -0.12697(15) 0.0318(9) Uani 1 1 d . . . . .
C02L C -0.1271(3) 0.6263(2) 0.20971(15) 0.0321(9) Uani 1 1 d . . . . .
H02K H -0.1663 0.6740 0.2297 0.048 Uiso 1 1 calc GR . . . .
H02L H -0.0818 0.5895 0.2323 0.048 Uiso 1 1 calc GR . . . .
H02M H -0.1822 0.6054 0.1985 0.048 Uiso 1 1 calc GR . . . .
C02M C 0.1369(4) 0.5831(2) -0.18071(15) 0.0332(9) Uani 1 1 d . . . . .
H02N H 0.1082 0.5615 -0.2062 0.040 Uiso 1 1 calc R . . . .
C02N C 0.5754(3) 0.6173(2) 0.09342(15) 0.0283(8) Uani 1 1 d . . . . .
H02P H 0.5614 0.6679 0.0758 0.034 Uiso 1 1 calc R . . . .
C02P C 0.3842(3) 0.8443(2) -0.15686(15) 0.0326(9) Uani 1 1 d . . . . .
H02Q H 0.3527 0.8934 -0.1708 0.039 Uiso 1 1 calc R . . . .
C02Q C 0.4763(3) 0.7020(2) -0.11572(15) 0.0277(8) Uani 1 1 d . . . . .
C02S C 0.1572(3) 0.9500(2) 0.08321(18) 0.0362(10) Uani 1 1 d . . . . .
H02S H 0.1949 0.9094 0.1070 0.043 Uiso 1 1 calc R . . . .
C02U C 0.5354(3) 0.7299(2) -0.15795(16) 0.0348(9) Uani 1 1 d . . . . .
H02U H 0.6080 0.6988 -0.1732 0.042 Uiso 1 1 calc R . . . .
C02V C 0.4339(4) 0.9102(2) -0.01425(15) 0.0330(9) Uani 1 1 d . . . . .
C02X C 0.0047(3) 0.6017(2) -0.01626(16) 0.0340(9) Uani 1 1 d . . . . .
H02X H -0.0232 0.6057 0.0206 0.041 Uiso 1 1 calc R . . . .
C03B C -0.0724(3) 0.7827(2) 0.04900(16) 0.0333(9) Uani 1 1 d . . . . .
H0AA H -0.0131 0.8033 0.0318 0.050 Uiso 1 1 calc GR . . . .
H H -0.1314 0.8229 0.0703 0.050 Uiso 1 1 calc GR . . . .
HA H -0.1045 0.7641 0.0219 0.050 Uiso 1 1 calc GR . . . .
C03D C 0.5279(4) 0.6256(2) -0.09269(19) 0.0413(11) Uani 1 1 d . . . . .
H1AA H 0.4824 0.5923 -0.0962 0.062 Uiso 1 1 calc GR . . . .
HB H 0.5309 0.6320 -0.0552 0.062 Uiso 1 1 calc GR . . . .
HC H 0.6042 0.6027 -0.1117 0.062 Uiso 1 1 calc GR . . . .
C03F C 0.5571(4) 0.8636(3) -0.01645(18) 0.0424(11) Uani 1 1 d . . . . .
H2AA H 0.5758 0.8663 0.0198 0.051 Uiso 1 1 calc R . . . .
C03G C 0.3981(5) 0.9628(3) -0.05310(17) 0.0498(13) Uani 1 1 d . . . . .
H3AA H 0.4502 0.9673 -0.0832 0.060 Uiso 1 1 calc R . . . .
C03L C 0.2116(4) 1.0041(3) -0.0048(2) 0.0481(12) Uani 1 1 d . . . . .
H4AA H 0.1366 1.0372 -0.0018 0.058 Uiso 1 1 calc R . . . .
C03M C 0.5903(4) 0.5573(3) 0.05129(19) 0.0492(12) Uani 1 1 d . . . . .
H5AA H 0.6505 0.5599 0.0226 0.074 Uiso 1 1 calc GR . . . .
HD H 0.5201 0.5669 0.0371 0.074 Uiso 1 1 calc GR . . . .
HE H 0.6101 0.5066 0.0670 0.074 Uiso 1 1 calc GR . . . .
C03N C 0.5584(4) 0.8308(3) -0.22354(18) 0.0493(12) Uani 1 1 d . . . . .
H6AA H 0.5171 0.8419 -0.2536 0.074 Uiso 1 1 calc GR . . . .
HF H 0.6313 0.7922 -0.2342 0.074 Uiso 1 1 calc GR . . . .
HG H 0.5702 0.8775 -0.2122 0.074 Uiso 1 1 calc GR . . . .
C03P C 0.2883(5) 1.0081(3) -0.0483(2) 0.0581(15) Uani 1 1 d . . . . .
H7AA H 0.2651 1.0429 -0.0756 0.070 Uiso 1 1 calc R . . . .
C03Q C 0.5816(4) 0.7807(3) -0.0291(2) 0.0483(12) Uani 1 1 d . . . . .
H8AA H 0.5304 0.7599 -0.0048 0.072 Uiso 1 1 calc GR . . . .
HH H 0.6594 0.7530 -0.0252 0.072 Uiso 1 1 calc GR . . . .
HI H 0.5708 0.7749 -0.0656 0.072 Uiso 1 1 calc GR . . . .
C03S C 0.6821(3) 0.6021(3) 0.11754(19) 0.0454(11) Uani 1 1 d . . . . .
H9AA H 0.6973 0.5530 0.1355 0.068 Uiso 1 1 calc GR . . . .
HJ H 0.6726 0.6427 0.1431 0.068 Uiso 1 1 calc GR . . . .
HK H 0.7453 0.6007 0.0895 0.068 Uiso 1 1 calc GR . . . .
C03T C 0.1096(4) 0.7846(3) 0.1713(2) 0.0584(15) Uani 1 1 d . . . . .
H0BA H 0.1398 0.7800 0.1334 0.088 Uiso 1 1 calc GR . . . .
HL H 0.0587 0.8364 0.1794 0.088 Uiso 1 1 calc GR . . . .
HM H 0.0684 0.7478 0.1806 0.088 Uiso 1 1 calc GR . . . .
C03U C 0.6372(5) 0.8951(3) -0.0542(2) 0.0648(16) Uani 1 1 d . . . . .
H1BA H 0.6269 0.8889 -0.0908 0.097 Uiso 1 1 calc GR . . . .
HN H 0.7148 0.8674 -0.0500 0.097 Uiso 1 1 calc GR . . . .
HO H 0.6215 0.9493 -0.0463 0.097 Uiso 1 1 calc GR . . . .
C03Y C 0.1179(4) 1.0257(3) 0.1137(2) 0.0578(14) Uani 1 1 d . . . . .
H2BA H 0.0790 1.0664 0.0914 0.087 Uiso 1 1 calc GR . . . .
HP H 0.1830 1.0370 0.1231 0.087 Uiso 1 1 calc GR . . . .
HQ H 0.0664 1.0222 0.1459 0.087 Uiso 1 1 calc GR . . . .
C03Z C 0.0585(4) 0.9293(4) 0.0679(3) 0.0681(17) Uani 1 1 d . . . . .
H3BA H 0.0064 0.9260 0.1000 0.102 Uiso 1 1 calc GR . . . .
HR H 0.0864 0.8800 0.0492 0.102 Uiso 1 1 calc GR . . . .
HS H 0.0195 0.9686 0.0449 0.102 Uiso 1 1 calc GR . . . .
C010 C -0.0235(3) 0.7178(2) 0.08437(14) 0.0232(8) Uani 1 1 d . . . . .
C013 C 0.3688(3) 0.7471(2) -0.09526(13) 0.0213(7) Uani 1 1 d . . . . .
C015 C 0.2945(3) 0.6934(2) 0.18725(14) 0.0212(7) Uani 1 1 d . . . . .
C017 C 0.4750(3) 0.6217(2) 0.13567(14) 0.0211(7) Uani 1 1 d . . . . .
C020 C 0.2427(3) 0.9521(2) 0.03479(16) 0.0304(9) Uani 1 1 d . . . . .
C022 C -0.0520(3) 0.6416(2) 0.16193(14) 0.0235(8) Uani 1 1 d . . . . .
C023 C 0.2042(3) 0.7690(2) 0.20257(15) 0.0253(8) Uani 1 1 d . . . . .
H023 H 0.2395 0.8106 0.1955 0.030 Uiso 1 1 calc R . . . .
C025 C 0.4573(3) 0.8021(2) 0.14525(15) 0.0263(8) Uani 1 1 d . . . . .
H02R H 0.5392 0.7757 0.1389 0.032 Uiso 1 1 calc R . . . .
H02V H 0.4315 0.8119 0.1837 0.032 Uiso 1 1 calc R . . . .
C026 C 0.3209(3) 0.8183(2) -0.11580(14) 0.0247(8) Uani 1 1 d . . . . .
C027 C 0.4919(3) 0.8012(2) -0.17842(15) 0.0314(9) Uani 1 1 d . . . . .
C029 C 0.2267(4) 0.6095(2) -0.19642(15) 0.0300(9) Uani 1 1 d . . . . .
H029 H 0.2608 0.6038 -0.2326 0.036 Uiso 1 1 calc R . . . .
C031 C -0.0055(4) 0.5631(3) -0.10514(17) 0.0392(10) Uani 1 1 d . . . . .
H031 H -0.0413 0.5418 -0.1276 0.047 Uiso 1 1 calc R . . . .
C034 C -0.0441(4) 0.5695(3) -0.05160(17) 0.0409(11) Uani 1 1 d . . . . .
H034 H -0.1057 0.5518 -0.0379 0.049 Uiso 1 1 calc R . . . .
C038 C 0.2018(3) 0.8643(2) -0.09502(17) 0.0380(10) Uani 1 1 d . . . . .
H4BA H 0.1851 0.9150 -0.1108 0.057 Uiso 1 1 calc GR . . . .
HT H 0.1924 0.8694 -0.0564 0.057 Uiso 1 1 calc GR . . . .
HU H 0.1504 0.8384 -0.1043 0.057 Uiso 1 1 calc GR . . . .
C041 C 0.1531(6) 0.7732(4) 0.2618(2) 0.084(2) Uani 1 1 d . . . . .
H04G H 0.0998 0.8241 0.2704 0.127 Uiso 1 1 calc GR . . . .
H04H H 0.2132 0.7634 0.2833 0.127 Uiso 1 1 calc GR . . . .
H04I H 0.1140 0.7349 0.2692 0.127 Uiso 1 1 calc GR . . . .
Cu02 Cu 0.24342(4) 0.72649(3) -0.46241(2) 0.02467(12) Uani 1 1 d . . . . .
N00M N 0.1623(2) 0.68850(16) -0.35384(11) 0.0196(6) Uani 1 1 d . . . . .
N00N N 0.0281(2) 0.73808(16) -0.39843(11) 0.0202(6) Uani 1 1 d . . . . .
N00P N 0.2716(2) 0.70479(16) -0.54379(11) 0.0200(6) Uani 1 1 d . . . . .
N00R N 0.3906(2) 0.76153(16) -0.48727(11) 0.0209(6) Uani 1 1 d . . . . .
C0 C 0.2553(13) 0.8192(6) -0.2483(4) 0.044(3) Uani 0.459(14) 1 d D . P A 2
H0A H 0.2434 0.7834 -0.2204 0.065 Uiso 0.459(14) 1 calc GR . P A 2
H0B H 0.2012 0.8698 -0.2394 0.065 Uiso 0.459(14) 1 calc GR . P A 2
H0C H 0.3318 0.8222 -0.2511 0.065 Uiso 0.459(14) 1 calc GR . P A 2
C00U C 0.1398(3) 0.71690(19) -0.40131(13) 0.0194(7) Uani 1 1 d . . . . .
C00X C 0.5120(3) 0.73393(19) -0.62309(14) 0.0199(7) Uani 1 1 d . . . . .
C00Z C 0.2017(3) 0.6826(2) -0.57520(14) 0.0216(7) Uani 1 1 d . . . . .
C1 C 0.2695(9) 0.8416(5) -0.3458(4) 0.032(3) Uani 0.459(14) 1 d D . P A 2
H1A H 0.2204 0.8942 -0.3395 0.048 Uiso 0.459(14) 1 calc GR . P A 2
H1B H 0.2599 0.8228 -0.3795 0.048 Uiso 0.459(14) 1 calc GR . P A 2
H1C H 0.3479 0.8401 -0.3473 0.048 Uiso 0.459(14) 1 calc GR . P A 2
C01A C 0.3278(3) 0.5812(2) -0.34481(14) 0.0216(7) Uani 1 1 d . . . . .
C01B C 0.4183(3) 0.7074(2) -0.62239(14) 0.0204(7) Uani 1 1 d . . . . .
C01E C 0.4010(3) 0.6805(2) -0.66888(14) 0.0235(8) Uani 1 1 d . . . . .
H01E H 0.3401 0.6610 -0.6694 0.028 Uiso 1 1 calc R . . . .
C01H C 0.4550(3) 0.7915(2) -0.45704(14) 0.0224(7) Uani 1 1 d . . . . .
C01N C -0.0343(3) 0.7761(2) -0.43851(14) 0.0214(7) Uani 1 1 d . . . . .
C01P C 0.5645(3) 0.7104(2) -0.71643(14) 0.0267(8) Uani 1 1 d . . . . .
H01P H 0.6122 0.7115 -0.7490 0.032 Uiso 1 1 calc R . . . .
C01Q C 0.5264(3) 0.7394(2) -0.42752(14) 0.0253(8) Uani 1 1 d . . . . .
C01R C 0.6848(3) 0.7892(2) -0.61506(15) 0.0275(8) Uani 1 1 d . . . . .
H01R H 0.7455 0.8079 -0.6124 0.033 Uiso 1 1 calc R . . . .
C01S C -0.0316(3) 0.7340(2) -0.34451(14) 0.0252(8) Uani 1 1 d . . . . .
H01A H -0.0920 0.7106 -0.3446 0.030 Uiso 1 1 calc R . . . .
H01B H -0.0639 0.7850 -0.3274 0.030 Uiso 1 1 calc R . . . .
C01T C 0.4708(3) 0.6018(2) -0.30053(15) 0.0292(9) Uani 1 1 d . . . . .
H01T H 0.5406 0.5821 -0.2881 0.035 Uiso 1 1 calc R . . . .
C01U C 0.1181(3) 0.7407(2) -0.59432(14) 0.0239(8) Uani 1 1 d . . . . .
C01V C 0.4290(3) 0.5538(2) -0.32497(15) 0.0261(8) Uani 1 1 d . . . . .
H01V H 0.4699 0.5010 -0.3284 0.031 Uiso 1 1 calc R . . . .
C01W C 0.4756(3) 0.6827(2) -0.71544(14) 0.0268(8) Uani 1 1 d . . . . .
H01W H 0.4640 0.6642 -0.7475 0.032 Uiso 1 1 calc R . . . .
C01Y C 0.4121(3) 0.6785(2) -0.29398(15) 0.0281(8) Uani 1 1 d . . . . .
H01Y H 0.4421 0.7110 -0.2773 0.034 Uiso 1 1 calc R . . . .
C01Z C 0.2390(3) 0.7916(2) -0.30091(13) 0.0278(8) Uani 1 1 d D . . . .
C02E C -0.0824(3) 0.7344(2) -0.46647(15) 0.0258(8) Uani 1 1 d . . . . .
C02F C 0.6734(3) 0.7674(2) -0.66400(15) 0.0264(8) Uani 1 1 d . . . . .
H02F H 0.7246 0.7724 -0.6944 0.032 Uiso 1 1 calc R . . . .
C02G C 0.4461(3) 0.8683(2) -0.45755(16) 0.0310(9) Uani 1 1 d . . . . .
C02H C 0.5364(3) 0.6566(2) -0.42941(16) 0.0300(9) Uani 1 1 d . . . . .
H02A H 0.4621 0.6502 -0.4186 0.045 Uiso 1 1 calc GR . . . .
H02B H 0.5872 0.6287 -0.4053 0.045 Uiso 1 1 calc GR . . . .
H02C H 0.5663 0.6368 -0.4656 0.045 Uiso 1 1 calc GR . . . .
C02J C 0.2825(3) 0.5278(2) -0.37084(15) 0.0267(8) Uani 1 1 d . . . . .
H02J H 0.2132 0.5590 -0.3846 0.032 Uiso 1 1 calc R . . . .
C02O C 0.0474(3) 0.7192(2) -0.62227(16) 0.0311(9) Uani 1 1 d . . . . .
H02O H -0.0117 0.7578 -0.6348 0.037 Uiso 1 1 calc R . . . .
C02R C -0.0534(3) 0.8541(2) -0.44441(15) 0.0270(8) Uani 1 1 d . . . . .
C02T C -0.1645(3) 0.8500(2) -0.51116(16) 0.0343(10) Uani 1 1 d . . . . .
H02T H -0.2085 0.8755 -0.5370 0.041 Uiso 1 1 calc R . . . .
C02W C -0.1465(3) 0.7735(2) -0.50421(16) 0.0328(9) Uani 1 1 d . . . . .
H02W H -0.1779 0.7467 -0.5252 0.039 Uiso 1 1 calc R . . . .
C02Y C -0.0714(3) 0.6509(2) -0.45447(19) 0.0371(10) Uani 1 1 d . . . . .
H02Y H -0.0847 0.6479 -0.4150 0.045 Uiso 1 1 calc R . . . .
C02Z C -0.0050(3) 0.8990(2) -0.41169(17) 0.0332(9) Uani 1 1 d . . . . .
H02Z H 0.0265 0.8652 -0.3828 0.040 Uiso 1 1 calc R . . . .
C03A C 0.3068(3) 0.5448(2) -0.56308(19) 0.0380(10) Uani 1 1 d . . . . .
H03A H 0.3804 0.5431 -0.5830 0.057 Uiso 1 1 calc GR . . . .
H03B H 0.2943 0.4955 -0.5667 0.057 Uiso 1 1 calc GR . . . .
H03C H 0.3047 0.5554 -0.5256 0.057 Uiso 1 1 calc GR . . . .
C03C C 0.0911(4) 0.9210(3) -0.4451(2) 0.0478(12) Uani 1 1 d . . . . .
H03D H 0.1509 0.8747 -0.4588 0.072 Uiso 1 1 calc GR . . . .
H03E H 0.1207 0.9501 -0.4232 0.072 Uiso 1 1 calc GR . . . .
H03F H 0.0634 0.9522 -0.4748 0.072 Uiso 1 1 calc GR . . . .
C03E C 0.2500(4) 0.4720(2) -0.33117(19) 0.0402(10) Uani 1 1 d . . . . .
H03G H 0.3161 0.4420 -0.3161 0.060 Uiso 1 1 calc GR . . . .
H03H H 0.2212 0.4378 -0.3491 0.060 Uiso 1 1 calc GR . . . .
H03I H 0.1917 0.5003 -0.3028 0.060 Uiso 1 1 calc GR . . . .
C03H C -0.1577(4) 0.6223(3) -0.4729(2) 0.0482(12) Uani 1 1 d . . . . .
H03J H -0.2321 0.6598 -0.4636 0.072 Uiso 1 1 calc GR . . . .
H03K H -0.1573 0.5739 -0.4557 0.072 Uiso 1 1 calc GR . . . .
H03L H -0.1403 0.6145 -0.5114 0.072 Uiso 1 1 calc GR . . . .
C03I C 0.0442(3) 0.5970(2) -0.47192(19) 0.0396(10) Uani 1 1 d . . . . .
H03M H 0.0575 0.5908 -0.5105 0.059 Uiso 1 1 calc GR . . . .
H03N H 0.0504 0.5474 -0.4554 0.059 Uiso 1 1 calc GR . . . .
H03O H 0.1000 0.6176 -0.4612 0.059 Uiso 1 1 calc GR . . . .
C03J C 0.3665(4) 0.4846(3) -0.41775(19) 0.0445(11) Uani 1 1 d . . . . .
H03P H 0.3901 0.5210 -0.4420 0.067 Uiso 1 1 calc GR . . . .
H03Q H 0.3309 0.4555 -0.4365 0.067 Uiso 1 1 calc GR . . . .
H03R H 0.4322 0.4496 -0.4048 0.067 Uiso 1 1 calc GR . . . .
C03O C 0.3731(4) 0.9240(2) -0.4907(2) 0.0462(12) Uani 1 1 d . . . . .
H03S H 0.4188 0.9321 -0.5238 0.069 Uiso 1 1 calc GR . . . .
H03T H 0.3383 0.9726 -0.4713 0.069 Uiso 1 1 calc GR . . . .
H03U H 0.3144 0.9040 -0.4987 0.069 Uiso 1 1 calc GR . . . .
C03V C -0.0943(4) 0.9689(3) -0.3858(2) 0.0626(15) Uani 1 1 d . . . . .
H03V H -0.1270 1.0030 -0.4132 0.094 Uiso 1 1 calc GR . . . .
H03W H -0.0604 0.9956 -0.3642 0.094 Uiso 1 1 calc GR . . . .
H03X H -0.1533 0.9533 -0.3632 0.094 Uiso 1 1 calc GR . . . .
C03W C -0.0190(4) 0.6234(3) -0.6635(2) 0.0555(14) Uani 1 1 d . . . . .
H03Y H -0.0966 0.6457 -0.6459 0.083 Uiso 1 1 calc GR . . . .
HV H -0.0008 0.5679 -0.6654 0.083 Uiso 1 1 calc GR . . . .
HW H -0.0106 0.6435 -0.6994 0.083 Uiso 1 1 calc GR . . . .
C03X C 0.6537(5) 0.8690(4) -0.3649(2) 0.0668(17) Uani 1 1 d . . . . .
H03Z H 0.6802 0.8310 -0.3383 0.100 Uiso 1 1 calc GR . . . .
HX H 0.6084 0.9174 -0.3472 0.100 Uiso 1 1 calc GR . . . .
HY H 0.7183 0.8764 -0.3886 0.100 Uiso 1 1 calc GR . . . .
C011 C 0.4275(3) 0.74791(19) -0.53621(14) 0.0194(7) Uani 1 1 d . . . . .
C012 C 0.2699(3) 0.6590(2) -0.33809(13) 0.0193(7) Uani 1 1 d . . . . .
C014 C 0.5231(3) 0.75773(19) -0.57308(13) 0.0199(7) Uani 1 1 d . . . . .
C016 C 0.3089(3) 0.7085(2) -0.31171(14) 0.0233(8) Uani 1 1 d . . . . .
C018 C 0.3614(3) 0.71577(19) -0.56774(13) 0.0199(7) Uani 1 1 d . . . . .
C019 C 0.5859(3) 0.7374(2) -0.66929(14) 0.0221(7) Uani 1 1 d . . . . .
C021 C 0.6106(3) 0.7850(2) -0.56868(15) 0.0245(8) Uani 1 1 d . . . . .
H021 H 0.6207 0.8005 -0.5353 0.029 Uiso 1 1 calc R . . . .
C024 C 0.2169(3) 0.6063(2) -0.58445(15) 0.0264(8) Uani 1 1 d . . . . .
C028 C 0.0620(3) 0.6838(2) -0.31770(14) 0.0248(8) Uani 1 1 d . . . . .
H02D H 0.0594 0.7036 -0.2819 0.030 Uiso 1 1 calc R . . . .
H02E H 0.0591 0.6308 -0.3150 0.030 Uiso 1 1 calc R . . . .
C030 C 0.5891(3) 0.7666(3) -0.39745(15) 0.0351(10) Uani 1 1 d . . . . .
H030 H 0.6373 0.7317 -0.3768 0.042 Uiso 1 1 calc R . . . .
C032 C 0.5832(4) 0.8414(3) -0.39674(17) 0.0429(11) Uani 1 1 d . . . . .
C033 C -0.1204(3) 0.8905(2) -0.48170(17) 0.0355(10) Uani 1 1 d . . . . .
H033 H -0.1356 0.9438 -0.4867 0.043 Uiso 1 1 calc R . . . .
C035 C 0.5116(4) 0.8918(3) -0.42658(18) 0.0427(11) Uani 1 1 d . . . . .
H035 H 0.5067 0.9442 -0.4260 0.051 Uiso 1 1 calc R . . . .
C036 C 0.1456(3) 0.5881(2) -0.61418(17) 0.0344(9) Uani 1 1 d . . . . .
H036 H 0.1565 0.5361 -0.6220 0.041 Uiso 1 1 calc R . . . .
C037 C 0.0596(3) 0.6438(2) -0.63260(17) 0.0342(10) Uani 1 1 d . . . . .
C039 C 0.1090(3) 0.8223(2) -0.58653(17) 0.0331(9) Uani 1 1 d . . . . .
H03 H 0.1108 0.8316 -0.5493 0.050 Uiso 1 1 calc GR . . . .
HZ H 0.0381 0.8550 -0.5963 0.050 Uiso 1 1 calc GR . . . .
H6BA H 0.1720 0.8339 -0.6089 0.050 Uiso 1 1 calc GR . . . .
C043 C 0.1881(10) 0.8075(5) -0.2423(3) 0.040(3) Uani 0.541(14) 1 d D . P A 1
H04A H 0.1387 0.7762 -0.2315 0.061 Uiso 0.541(14) 1 calc GR . P A 1
H04B H 0.1446 0.8615 -0.2373 0.061 Uiso 0.541(14) 1 calc GR . P A 1
H04C H 0.2485 0.7949 -0.2208 0.061 Uiso 0.541(14) 1 calc GR . P A 1
C045 C 0.3056(8) 0.8468(4) -0.3181(5) 0.041(3) Uani 0.541(14) 1 d D . P A 1
H04D H 0.3656 0.8389 -0.2967 0.062 Uiso 0.541(14) 1 calc GR . P A 1
H04E H 0.2554 0.8993 -0.3131 0.062 Uiso 0.541(14) 1 calc GR . P A 1
H04F H 0.3385 0.8378 -0.3556 0.062 Uiso 0.541(14) 1 calc GR . P A 1
Cl0A Cl -0.1315(4) 0.8302(3) -0.2108(2) 0.1252(16) Uani 0.564(4) 1 d D U P B 1
Cl1A Cl -0.0802(3) 0.76830(17) -0.10919(17) 0.1078(14) Uani 0.564(4) 1 d D U P B 1
C0AA C -0.1383(12) 0.7589(7) -0.1636(4) 0.111(2) Uani 0.564(4) 1 d D U P B 1
H0AB H -0.2178 0.7616 -0.1521 0.134 Uiso 0.564(4) 1 calc R . P B 1
H0AC H -0.0983 0.7082 -0.1803 0.134 Uiso 0.564(4) 1 calc R . P B 1
Cl0B Cl -0.1674(5) 0.8938(3) -0.2353(2) 0.1094(17) Uani 0.436(4) 1 d D U P B 2
Cl1B Cl -0.0142(5) 0.7926(3) -0.1815(3) 0.128(2) Uani 0.436(4) 1 d D U P B 2
C0AB C -0.1576(15) 0.8172(13) -0.1800(9) 0.127(3) Uani 0.436(4) 1 d D U P B 2
H0AD H -0.2005 0.8392 -0.1453 0.152 Uiso 0.436(4) 1 calc R . P B 2
H0AE H -0.1815 0.7740 -0.1897 0.152 Uiso 0.436(4) 1 calc R . P B 2
Cl1 Cl 0.28991(19) 0.89718(15) 0.28571(10) 0.0652(9) Uani 0.579(4) 1 d D U P C 1
Cl2 Cl 0.3886(2) 0.92913(14) 0.37145(12) 0.0659(8) Uani 0.579(4) 1 d D U P C 1
C7 C 0.3835(15) 0.9414(11) 0.3028(3) 0.135(8) Uani 0.579(4) 1 d D U P C 1
H7A H 0.3581 0.9964 0.2946 0.162 Uiso 0.579(4) 1 calc R . P C 1
H7B H 0.4592 0.9183 0.2822 0.162 Uiso 0.579(4) 1 calc R . P C 1
Cl2A Cl 0.2553(7) 1.0022(9) 0.2486(4) 0.269(7) Uani 0.421(4) 1 d D U P C 2
Cl3A Cl 0.3602(6) 0.9076(4) 0.3324(4) 0.155(3) Uani 0.421(4) 1 d D U P C 2
C7A C 0.3745(12) 0.9618(8) 0.2762(5) 0.125(4) Uani 0.421(4) 1 d D U P C 2
H7AB H 0.4031 1.0031 0.2853 0.150 Uiso 0.421(4) 1 calc R . P C 2
H7AC H 0.4323 0.9289 0.2489 0.150 Uiso 0.421(4) 1 calc R . P C 2
Cl05 Cl -0.15556(13) 0.93187(8) 0.34551(6) 0.0615(4) Uani 1 1 d D . . . .
Cl06 Cl -0.02267(11) 0.98591(8) 0.25940(6) 0.0628(4) Uani 1 1 d D . . . .
C03R C -0.1351(4) 0.9495(3) 0.27755(17) 0.0519(13) Uani 1 1 d D . . . .
H5BA H -0.1203 0.9014 0.2576 0.062 Uiso 1 1 calc R . . . .
H7BA H -0.2044 0.9863 0.2680 0.062 Uiso 1 1 calc R . . . .
P003 P 0.17567(8) 0.41272(6) 0.26000(4) 0.0258(2) Uani 1 1 d . . . . .
F00A F 0.2127(2) 0.41541(14) 0.19750(9) 0.0428(6) Uani 1 1 d . . . . .
F00B F 0.1367(2) 0.41031(15) 0.32209(9) 0.0463(6) Uani 1 1 d . . . . .
F00C F 0.0479(2) 0.45048(16) 0.25300(11) 0.0500(7) Uani 1 1 d . . . . .
F00J F 0.1874(2) 0.49481(15) 0.26598(11) 0.0543(7) Uani 1 1 d . . . . .
F00K F 0.3030(2) 0.37390(18) 0.26612(11) 0.0581(8) Uani 1 1 d . . . . .
F008 F 0.1629(2) 0.33034(13) 0.25354(9) 0.0428(6) Uani 1 1 d . . . . .
P004 P -0.33779(9) 0.90407(6) 0.19886(4) 0.0315(2) Uani 1 1 d . . . . .
F00D F -0.4427(2) 0.96644(15) 0.18055(10) 0.0479(7) Uani 1 1 d . . . . .
F00E F -0.2598(2) 0.95467(14) 0.17763(10) 0.0439(6) Uani 1 1 d . . . . .
F00F F -0.3650(2) 0.94440(16) 0.25535(10) 0.0486(7) Uani 1 1 d . . . . .
F00G F -0.2330(2) 0.84123(14) 0.21719(10) 0.0491(7) Uani 1 1 d . . . . .
F00I F -0.4159(3) 0.85271(17) 0.22021(10) 0.0585(8) Uani 1 1 d . . . . .
F009 F -0.3117(2) 0.86281(14) 0.14249(9) 0.0417(6) Uani 1 1 d . . . . .

loop_
_atom_site_aniso_label
_atom_site_aniso_U_11
_atom_site_aniso_U_22
_atom_site_aniso_U_33
_atom_site_aniso_U_23
_atom_site_aniso_U_13
_atom_site_aniso_U_12
Cu01 0.0226(2) 0.0240(2) 0.0232(2) -0.00133(18) -0.01003(18) -0.00525(18)
N00L 0.0247(16) 0.0214(15) 0.0188(15) 0.0033(12) -0.0105(12) -0.0091(12)
N00O 0.0159(14) 0.0263(16) 0.0191(15) 0.0010(12) -0.0023(12) -0.0064(12)
N00Q 0.0173(15) 0.0246(15) 0.0172(15) 0.0011(12) -0.0024(12) -0.0038(12)
N00S 0.0230(15) 0.0218(15) 0.0161(15) 0.0029(12) -0.0048(12) -0.0075(12)
C00T 0.0134(16) 0.0236(18) 0.0132(16) -0.0002(13) 0.0037(13) -0.0020(13)
C00V 0.0129(17) 0.032(2) 0.028(2) -0.0022(16) -0.0033(14) -0.0059(15)
C00W 0.0169(17) 0.0225(18) 0.0178(17) -0.0035(14) -0.0044(13) -0.0061(14)
C00Y 0.0190(17) 0.0271(18) 0.0141(17) -0.0022(14) -0.0023(13) -0.0108(14)
C01C 0.0210(18) 0.0245(18) 0.0181(18) 0.0017(14) -0.0053(14) -0.0052(14)
C01D 0.0223(18) 0.0247(18) 0.0182(18) 0.0047(14) -0.0095(14) -0.0098(15)
C01F 0.036(2) 0.0237(19) 0.0197(19) 0.0001(15) -0.0058(16) -0.0089(16)
C01I 0.0220(19) 0.0219(18) 0.029(2) 0.0003(15) -0.0083(15) -0.0034(15)
C01J 0.0203(18) 0.0284(19) 0.0180(18) 0.0018(14) -0.0066(14) -0.0093(15)
C01K 0.0229(18) 0.0248(18) 0.0168(17) -0.0001(14) -0.0045(14) -0.0079(15)
C01L 0.0216(19) 0.028(2) 0.0242(19) -0.0048(15) -0.0009(15) -0.0041(15)
C01M 0.033(2) 0.0216(18) 0.0203(19) 0.0068(14) -0.0055(15) -0.0114(16)
C01O 0.0259(19) 0.0259(19) 0.0196(18) 0.0021(14) -0.0093(15) -0.0072(15)
C01X 0.034(2) 0.0259(19) 0.027(2) 0.0109(16) -0.0128(17) -0.0125(16)
C02A 0.0207(18) 0.032(2) 0.0210(19) 0.0020(15) -0.0043(14) -0.0110(15)
C02B 0.031(2) 0.0258(19) 0.026(2) -0.0008(15) -0.0094(16) -0.0120(16)
C02D 0.030(2) 0.031(2) 0.0201(19) 0.0006(15) -0.0083(16) -0.0126(16)
C02I 0.029(2) 0.032(2) 0.024(2) 0.0027(16) -0.0085(16) -0.0145(16)
C02K 0.036(2) 0.039(2) 0.026(2) -0.0010(17) -0.0116(17) -0.0156(18)
C02L 0.026(2) 0.046(2) 0.028(2) 0.0017(18) -0.0019(16) -0.0169(18)
C02M 0.044(2) 0.038(2) 0.022(2) -0.0008(17) -0.0124(18) -0.0153(19)
C02N 0.024(2) 0.030(2) 0.032(2) 0.0029(16) -0.0059(16) -0.0090(16)
C02P 0.034(2) 0.034(2) 0.026(2) 0.0076(17) -0.0031(17) -0.0083(18)
C02Q 0.0228(19) 0.0255(19) 0.030(2) -0.0027(16) 0.0013(16) -0.0034(15)
C02S 0.024(2) 0.035(2) 0.046(3) 0.0056(19) -0.0044(18) -0.0060(17)
C02U 0.027(2) 0.038(2) 0.033(2) -0.0070(18) 0.0082(17) -0.0059(18)
C02V 0.049(3) 0.030(2) 0.025(2) -0.0005(16) -0.0006(18) -0.0215(19)
C02X 0.037(2) 0.047(3) 0.025(2) -0.0007(18) -0.0055(17) -0.024(2)
C03B 0.024(2) 0.039(2) 0.036(2) 0.0066(18) -0.0084(17) -0.0085(17)
C03D 0.027(2) 0.029(2) 0.060(3) 0.004(2) 0.001(2) -0.0010(17)
C03F 0.043(3) 0.047(3) 0.036(2) -0.007(2) 0.014(2) -0.022(2)
C03G 0.085(4) 0.046(3) 0.024(2) 0.009(2) -0.001(2) -0.033(3)
C03L 0.055(3) 0.037(3) 0.060(3) 0.020(2) -0.032(3) -0.015(2)
C03M 0.046(3) 0.060(3) 0.041(3) -0.018(2) 0.016(2) -0.025(2)
C03N 0.044(3) 0.066(3) 0.034(3) 0.013(2) 0.008(2) -0.021(2)
C03P 0.095(4) 0.055(3) 0.039(3) 0.030(2) -0.034(3) -0.036(3)
C03Q 0.044(3) 0.044(3) 0.058(3) -0.015(2) 0.010(2) -0.021(2)
C03S 0.025(2) 0.058(3) 0.053(3) 0.011(2) -0.010(2) -0.011(2)
C03T 0.043(3) 0.044(3) 0.084(4) -0.021(3) -0.023(3) 0.001(2)
C03U 0.074(4) 0.063(3) 0.062(4) -0.013(3) 0.026(3) -0.044(3)
C03Y 0.050(3) 0.040(3) 0.074(4) -0.006(3) 0.010(3) -0.009(2)
C03Z 0.045(3) 0.082(4) 0.089(5) 0.018(3) -0.020(3) -0.033(3)
C010 0.0206(18) 0.0275(19) 0.0232(19) -0.0007(15) -0.0072(15) -0.0079(15)
C013 0.0212(18) 0.0276(19) 0.0156(17) -0.0010(14) -0.0007(14) -0.0095(15)
C015 0.0212(18) 0.0258(19) 0.0192(18) 0.0011(14) -0.0091(14) -0.0079(15)
C017 0.0212(18) 0.0252(18) 0.0201(18) 0.0025(14) -0.0088(14) -0.0093(15)
C020 0.032(2) 0.030(2) 0.032(2) 0.0073(17) -0.0108(17) -0.0110(17)
C022 0.0206(18) 0.034(2) 0.0186(18) -0.0019(15) -0.0013(14) -0.0124(15)
C023 0.0256(19) 0.0221(18) 0.028(2) 0.0014(15) -0.0058(16) -0.0063(15)
C025 0.032(2) 0.0268(19) 0.026(2) 0.0038(15) -0.0122(16) -0.0137(16)
C026 0.0245(19) 0.028(2) 0.0197(19) -0.0007(15) -0.0019(15) -0.0068(15)
C027 0.030(2) 0.041(2) 0.024(2) 0.0007(17) 0.0044(16) -0.0152(18)
C029 0.047(2) 0.030(2) 0.0151(18) -0.0010(15) -0.0076(17) -0.0138(18)
C031 0.045(3) 0.049(3) 0.036(2) -0.005(2) -0.016(2) -0.027(2)
C034 0.040(2) 0.057(3) 0.039(3) -0.001(2) -0.010(2) -0.032(2)
C038 0.030(2) 0.038(2) 0.037(2) 0.0058(19) 0.0003(18) 0.0009(18)
C041 0.099(5) 0.080(4) 0.033(3) -0.004(3) -0.006(3) 0.032(4)
Cu02 0.0174(2) 0.0282(2) 0.0232(2) 0.00624(18) 0.00280(17) -0.00313(18)
N00M 0.0140(14) 0.0250(15) 0.0172(15) 0.0034(12) -0.0015(11) -0.0033(12)
N00N 0.0137(14) 0.0266(16) 0.0188(15) 0.0042(12) -0.0012(11) -0.0054(12)
N00P 0.0160(14) 0.0243(15) 0.0226(16) 0.0014(12) -0.0044(12) -0.0098(12)
N00R 0.0174(15) 0.0231(15) 0.0220(16) 0.0001(12) -0.0047(12) -0.0052(12)
C0 0.062(9) 0.030(5) 0.032(6) -0.002(4) -0.006(5) -0.006(5)
C00U 0.0198(17) 0.0188(17) 0.0195(18) -0.0019(13) -0.0032(14) -0.0054(14)
C00X 0.0123(16) 0.0231(18) 0.0225(18) 0.0037(14) -0.0054(14) -0.0017(13)
C00Z 0.0139(17) 0.031(2) 0.0197(18) -0.0032(15) 0.0018(13) -0.0081(14)
C1 0.026(5) 0.028(5) 0.034(6) 0.002(4) -0.001(4) 0.000(4)
C01A 0.0165(17) 0.0274(19) 0.0205(18) 0.0039(14) -0.0028(14) -0.0068(14)
C01B 0.0145(16) 0.0244(18) 0.0208(18) 0.0041(14) -0.0040(14) -0.0036(14)
C01E 0.0206(18) 0.029(2) 0.0226(19) 0.0009(15) -0.0075(15) -0.0080(15)
C01H 0.0177(17) 0.0300(19) 0.0210(18) -0.0045(15) 0.0011(14) -0.0111(15)
C01N 0.0101(16) 0.0298(19) 0.0221(18) 0.0059(15) -0.0008(13) -0.0044(14)
C01P 0.0189(18) 0.036(2) 0.0205(19) 0.0042(16) -0.0011(14) -0.0037(16)
C01Q 0.0151(17) 0.039(2) 0.0210(19) -0.0063(16) 0.0044(14) -0.0100(15)
C01R 0.0158(18) 0.040(2) 0.029(2) 0.0024(17) -0.0038(15) -0.0131(16)
C01S 0.0155(17) 0.035(2) 0.0202(19) 0.0069(15) 0.0033(14) -0.0042(15)
C01T 0.0235(19) 0.036(2) 0.030(2) 0.0122(17) -0.0115(16) -0.0098(17)
C01U 0.0157(17) 0.029(2) 0.026(2) -0.0027(15) -0.0041(14) -0.0047(15)
C01V 0.0210(19) 0.0243(19) 0.032(2) 0.0081(16) -0.0067(16) -0.0052(15)
C01W 0.0250(19) 0.036(2) 0.0165(18) 0.0002(15) -0.0057(15) -0.0034(16)
C01Y 0.031(2) 0.036(2) 0.023(2) 0.0046(16) -0.0100(16) -0.0158(17)
C01Z 0.035(2) 0.027(2) 0.0206(19) 0.0002(15) -0.0051(16) -0.0080(17)
C02E 0.0139(17) 0.035(2) 0.028(2) -0.0016(16) -0.0023(15) -0.0064(15)
C02F 0.0128(17) 0.037(2) 0.026(2) 0.0068(16) 0.0006(14) -0.0059(15)
C02G 0.024(2) 0.030(2) 0.036(2) -0.0044(17) 0.0082(17) -0.0115(16)
C02H 0.0201(19) 0.036(2) 0.030(2) 0.0042(17) -0.0028(16) -0.0047(16)
C02J 0.0177(18) 0.029(2) 0.032(2) -0.0012(16) -0.0075(15) -0.0042(15)
C02O 0.0188(19) 0.039(2) 0.033(2) -0.0065(18) -0.0056(16) -0.0042(16)
C02R 0.0197(19) 0.032(2) 0.029(2) 0.0067(16) -0.0026(15) -0.0094(16)
C02T 0.025(2) 0.047(3) 0.033(2) 0.0143(19) -0.0147(17) -0.0126(18)
C02W 0.024(2) 0.043(2) 0.033(2) -0.0026(18) -0.0110(17) -0.0098(18)
C02Y 0.028(2) 0.032(2) 0.050(3) -0.0038(19) -0.0063(19) -0.0077(18)
C02Z 0.034(2) 0.026(2) 0.041(2) 0.0032(17) -0.0100(19) -0.0111(17)
C03A 0.028(2) 0.028(2) 0.058(3) 0.0029(19) -0.010(2) -0.0071(17)
C03C 0.039(3) 0.050(3) 0.065(3) 0.004(2) -0.013(2) -0.026(2)
C03E 0.035(2) 0.033(2) 0.058(3) 0.008(2) -0.014(2) -0.0160(19)
C03H 0.027(2) 0.039(3) 0.077(4) -0.003(2) 0.000(2) -0.013(2)
C03I 0.023(2) 0.032(2) 0.059(3) -0.007(2) 0.0018(19) -0.0048(17)
C03J 0.032(2) 0.053(3) 0.048(3) -0.020(2) -0.001(2) -0.014(2)
C03O 0.039(3) 0.028(2) 0.071(3) 0.006(2) 0.002(2) -0.0142(19)
C03V 0.045(3) 0.052(3) 0.093(4) -0.026(3) 0.002(3) -0.022(2)
C03W 0.036(3) 0.064(3) 0.075(4) -0.023(3) -0.025(3) -0.017(2)
C03X 0.063(4) 0.113(5) 0.046(3) -0.032(3) 0.005(3) -0.061(4)
C011 0.0164(17) 0.0203(17) 0.0215(19) 0.0026(14) -0.0053(14) -0.0049(14)
C012 0.0150(17) 0.0258(18) 0.0176(17) 0.0028(14) -0.0030(13) -0.0070(14)
C014 0.0138(16) 0.0230(18) 0.0197(18) 0.0021(14) -0.0002(13) -0.0025(14)
C016 0.0270(19) 0.0246(19) 0.0195(18) 0.0030(14) -0.0043(15) -0.0096(15)
C018 0.0157(17) 0.0224(18) 0.0205(18) 0.0031(14) -0.0034(14) -0.0043(14)
C019 0.0172(17) 0.0253(18) 0.0204(18) 0.0047(14) -0.0031(14) -0.0023(14)
C021 0.0177(18) 0.033(2) 0.0231(19) 0.0022(15) -0.0034(14) -0.0081(15)
C024 0.0165(18) 0.029(2) 0.033(2) -0.0021(16) -0.0007(15) -0.0069(15)
C028 0.0191(18) 0.034(2) 0.0199(18) 0.0071(15) -0.0012(14) -0.0079(15)
C030 0.0189(19) 0.064(3) 0.024(2) -0.0077(19) 0.0009(16) -0.0158(19)
C032 0.030(2) 0.072(3) 0.032(2) -0.018(2) 0.0078(19) -0.028(2)
C033 0.033(2) 0.034(2) 0.040(2) 0.0181(18) -0.0084(19) -0.0125(18)
C035 0.044(3) 0.044(3) 0.044(3) -0.022(2) 0.019(2) -0.030(2)
C036 0.023(2) 0.035(2) 0.047(3) -0.0124(19) -0.0012(18) -0.0128(17)
C037 0.020(2) 0.045(2) 0.038(2) -0.0138(19) -0.0048(17) -0.0101(18)
C039 0.027(2) 0.032(2) 0.038(2) -0.0018(18) -0.0109(18) -0.0028(17)
C043 0.046(6) 0.036(5) 0.033(5) -0.005(4) 0.008(4) -0.011(4)
C045 0.046(6) 0.028(4) 0.044(7) 0.005(4) 0.009(5) -0.014(4)
Cl0A 0.140(4) 0.105(3) 0.125(3) -0.045(2) -0.036(2) -0.015(3)
Cl1A 0.102(3) 0.0547(17) 0.156(3) -0.0328(17) -0.065(2) 0.0183(16)
C0AA 0.091(5) 0.102(4) 0.135(4) -0.034(3) -0.042(3) -0.005(4)
Cl0B 0.104(3) 0.112(3) 0.124(4) -0.027(3) -0.026(3) -0.043(3)
Cl1B 0.117(3) 0.089(3) 0.167(4) -0.064(3) -0.033(3) -0.006(2)
C0AB 0.119(4) 0.117(5) 0.137(5) -0.020(5) -0.024(3) -0.022(3)
Cl1 0.0470(13) 0.0763(17) 0.0731(17) -0.0435(13) 0.0163(11) -0.0280(12)
Cl2 0.0638(16) 0.0498(14) 0.0744(18) 0.0063(12) -0.0198(13) 0.0002(11)
C7 0.192(13) 0.220(17) 0.081(3) 0.047(5) -0.053(4) -0.179(15)
Cl2A 0.119(5) 0.454(16) 0.205(8) 0.108(9) 0.022(5) -0.084(7)
Cl3A 0.115(5) 0.146(6) 0.183(7) -0.035(5) 0.014(4) -0.027(4)
C7A 0.131(7) 0.082(7) 0.148(7) -0.083(5) 0.022(5) -0.027(6)
Cl05 0.0762(9) 0.0551(8) 0.0653(9) 0.0205(6) -0.0297(7) -0.0304(7)
Cl06 0.0464(7) 0.0531(8) 0.0893(11) 0.0008(7) -0.0089(7) -0.0167(6)
C03R 0.049(3) 0.053(3) 0.061(3) -0.003(2) -0.022(3) -0.019(2)
P003 0.0234(5) 0.0321(5) 0.0227(5) 0.0008(4) 0.0016(4) -0.0124(4)
F00A 0.0470(15) 0.0475(15) 0.0245(12) 0.0032(11) 0.0096(11) -0.0093(12)
F00B 0.0668(18) 0.0544(16) 0.0220(12) -0.0025(11) 0.0048(12) -0.0307(14)
F00C 0.0246(13) 0.0619(18) 0.0541(17) 0.0022(13) -0.0011(11) -0.0027(12)
F00J 0.0707(19) 0.0453(15) 0.0518(17) -0.0121(13) 0.0204(14) -0.0384(14)
F00K 0.0292(14) 0.083(2) 0.0607(18) -0.0034(15) -0.0140(13) -0.0106(14)
F008 0.0574(16) 0.0375(14) 0.0359(14) -0.0049(11) 0.0071(12) -0.0248(12)
P004 0.0377(6) 0.0361(6) 0.0245(5) 0.0045(4) -0.0064(4) -0.0166(5)
F00D 0.0384(15) 0.0534(16) 0.0493(16) -0.0068(13) -0.0140(12) -0.0059(12)
F00E 0.0460(15) 0.0511(15) 0.0438(15) 0.0131(12) -0.0097(12) -0.0282(13)
F00F 0.0452(15) 0.0738(19) 0.0326(14) -0.0142(13) -0.0020(11) -0.0271(14)
F00G 0.0637(18) 0.0389(14) 0.0456(16) 0.0058(12) -0.0275(13) -0.0081(13)
F00I 0.087(2) 0.079(2) 0.0367(15) 0.0149(14) -0.0170(14) -0.0615(18)
F009 0.0482(15) 0.0461(15) 0.0275(13) -0.0053(11) -0.0105(11) -0.0067(12)

loop_
_atom_type_symbol
_atom_type_description
_atom_type_scat_dispersion_real
_atom_type_scat_dispersion_imag
_atom_type_scat_source
C C 0.0033 0.0016 'International Tables Vol C Tables 4.2.6.8 and 6.1.1.4'
H H 0.0000 0.0000 'International Tables Vol C Tables 4.2.6.8 and 6.1.1.4'
Cl Cl 0.1484 0.1585 'International Tables Vol C Tables 4.2.6.8 and 6.1.1.4'
Cu Cu 0.3201 1.2651 'International Tables Vol C Tables 4.2.6.8 and 6.1.1.4'
F F 0.0171 0.0103 'International Tables Vol C Tables 4.2.6.8 and 6.1.1.4'
N N 0.0061 0.0033 'International Tables Vol C Tables 4.2.6.8 and 6.1.1.4'
P P 0.1023 0.0942 'International Tables Vol C Tables 4.2.6.8 and 6.1.1.4'

loop_
_geom_angle_atom_site_label_1
_geom_angle_atom_site_label_2
_geom_angle_atom_site_label_3
_geom_angle
_geom_angle_site_symmetry_1
_geom_angle_site_symmetry_3
N00O Cu01 N00Q 79.10(11) . .
C00T Cu01 N00O 138.39(13) . .
C00T Cu01 N00Q 142.48(13) . .
C00T N00L C01D 126.7(3) . .
C00T N00L C025 113.5(3) . .
C01D N00L C025 119.4(3) . .
C01C N00O Cu01 112.0(2) . .
C01C N00O C013 118.6(3) . .
C013 N00O Cu01 129.4(2) . .
C00Y N00Q Cu01 130.2(2) . .
C01J N00Q Cu01 111.6(2) . .
C01J N00Q C00Y 118.1(3) . .
C00T N00S C01M 124.6(3) . .
C00T N00S C02B 113.4(3) . .
C01M N00S C02B 119.8(3) . .
N00L C00T Cu01 128.3(3) . .
N00L C00T N00S 106.3(3) . .
N00S C00T Cu01 125.5(2) . .
C010 C00V H00V 118.9 . .
C010 C00V C022 122.2(3) . .
C022 C00V H00V 118.9 . .
C00Y C00W C01L 120.6(3) . .
C01K C00W C00Y 118.6(3) . .
C01K C00W C01L 120.8(3) . .
C00W C00Y N00Q 117.6(3) . .
C00W C00Y C010 121.9(3) . .
C010 C00Y N00Q 120.4(3) . .
N00O C01C C01J 118.2(3) . .
N00O C01C C01O 134.3(3) . .
C01O C01C C01J 107.5(3) . .
C015 C01D N00L 117.9(3) . .
C017 C01D N00L 119.7(3) . .
C017 C01D C015 122.1(3) . .
C01O C01F H01F 121.1 . .
C01O C01F C029 117.8(4) . .
C029 C01F H01F 121.1 . .
C01X C01I H01I 119.7 . .
C01X C01I C017 120.6(3) . .
C017 C01I H01I 119.7 . .
N00Q C01J C01C 118.7(3) . .
N00Q C01J C02I 134.1(3) . .
C02I C01J C01C 107.1(3) . .
C00W C01K H01K 119.1 . .
C022 C01K C00W 121.8(3) . .
C022 C01K H01K 119.1 . .
C00W C01L H01C 109.5 . .
C00W C01L H01D 109.5 . .
C00W C01L H01G 109.5 . .
H01C C01L H01D 109.5 . .
H01C C01L H01G 109.5 . .
H01D C01L H01G 109.5 . .
C02V C01M N00S 118.2(3) . .
C020 C01M N00S 118.8(3) . .
C020 C01M C02V 122.7(3) . .
C01F C01O C01C 134.8(4) . .
C01F C01O C02D 119.7(3) . .
C02D C01O C01C 105.5(3) . .
C01I C01X H01X 119.6 . .
C01I C01X C02A 120.8(3) . .
C02A C01X H01X 119.6 . .
C01X C02A H02G 119.5 . .
C01X C02A C015 121.0(3) . .
C015 C02A H02G 119.5 . .
N00S C02B H02H 111.5 . .
N00S C02B H02I 111.5 . .
N00S C02B C025 101.5(3) . .
H02H C02B H02I 109.3 . .
C025 C02B H02H 111.5 . .
C025 C02B H02I 111.5 . .
C02I C02D C01O 114.4(3) . .
C02K C02D C01O 122.9(3) . .
C02K C02D C02I 122.7(4) . .
C02D C02I C01J 105.5(3) . .
C02X C02I C01J 134.6(4) . .
C02X C02I C02D 119.8(3) . .
C02D C02K C02M 116.4(4) . .
C02D C02K C031 116.7(4) . .
C031 C02K C02M 126.9(4) . .
H02K C02L H02L 109.5 . .
H02K C02L H02M 109.5 . .
H02L C02L H02M 109.5 . .
C022 C02L H02K 109.5 . .
C022 C02L H02L 109.5 . .
C022 C02L H02M 109.5 . .
C02K C02M H02N 119.7 . .
C029 C02M C02K 120.6(4) . .
C029 C02M H02N 119.7 . .
C03M C02N H02P 107.8 . .
C03M C02N C03S 110.5(4) . .
C03S C02N H02P 107.8 . .
C017 C02N H02P 107.8 . .
C017 C02N C03M 111.5(3) . .
C017 C02N C03S 111.2(3) . .
C026 C02P H02Q 119.0 . .
C026 C02P C027 122.1(4) . .
C027 C02P H02Q 119.0 . .
C02U C02Q C03D 120.9(4) . .
C013 C02Q C02U 118.0(3) . .
C013 C02Q C03D 121.1(4) . .
C03Y C02S H02S 107.8 . .
C03Y C02S C03Z 111.5(4) . .
C03Z C02S H02S 107.8 . .
C020 C02S H02S 107.8 . .
C020 C02S C03Y 110.5(4) . .
C020 C02S C03Z 111.1(4) . .
C02Q C02U H02U 118.9 . .
C027 C02U C02Q 122.1(4) . .
C027 C02U H02U 118.9 . .
C01M C02V C03F 121.2(4) . .
C03G C02V C01M 117.1(4) . .
C03G C02V C03F 121.7(4) . .
C02I C02X H02X 121.1 . .
C02I C02X C034 117.9(4) . .
C034 C02X H02X 121.1 . .
H0AA C03B H 109.5 . .
H0AA C03B HA 109.5 . .
H C03B HA 109.5 . .
C010 C03B H0AA 109.5 . .
C010 C03B H 109.5 . .
C010 C03B HA 109.5 . .
C02Q C03D H1AA 109.5 . .
C02Q C03D HB 109.5 . .
C02Q C03D HC 109.5 . .
H1AA C03D HB 109.5 . .
H1AA C03D HC 109.5 . .
HB C03D HC 109.5 . .
C02V C03F H2AA 106.7 . .
C03Q C03F C02V 113.8(4) . .
C03Q C03F H2AA 106.7 . .
C03Q C03F C03U 109.0(4) . .
C03U C03F C02V 113.5(4) . .
C03U C03F H2AA 106.7 . .
C02V C03G H3AA 119.7 . .
C03P C03G C02V 120.6(4) . .
C03P C03G H3AA 119.7 . .
C03P C03L H4AA 119.8 . .
C03P C03L C020 120.5(5) . .
C020 C03L H4AA 119.8 . .
C02N C03M H5AA 109.5 . .
C02N C03M HD 109.5 . .
C02N C03M HE 109.5 . .
H5AA C03M HD 109.5 . .
H5AA C03M HE 109.5 . .
HD C03M HE 109.5 . .
H6AA C03N HF 109.5 . .
H6AA C03N HG 109.5 . .
HF C03N HG 109.5 . .
C027 C03N H6AA 109.5 . .
C027 C03N HF 109.5 . .
C027 C03N HG 109.5 . .
C03G C03P H7AA 119.4 . .
C03L C03P C03G 121.1(4) . .
C03L C03P H7AA 119.4 . .
C03F C03Q H8AA 109.5 . .
C03F C03Q HH 109.5 . .
C03F C03Q HI 109.5 . .
H8AA C03Q HH 109.5 . .
H8AA C03Q HI 109.5 . .
HH C03Q HI 109.5 . .
C02N C03S H9AA 109.5 . .
C02N C03S HJ 109.5 . .
C02N C03S HK 109.5 . .
H9AA C03S HJ 109.5 . .
H9AA C03S HK 109.5 . .
HJ C03S HK 109.5 . .
H0BA C03T HL 109.5 . .
H0BA C03T HM 109.5 . .
HL C03T HM 109.5 . .
C023 C03T H0BA 109.5 . .
C023 C03T HL 109.5 . .
C023 C03T HM 109.5 . .
C03F C03U H1BA 109.5 . .
C03F C03U HN 109.5 . .
C03F C03U HO 109.5 . .
H1BA C03U HN 109.5 . .
H1BA C03U HO 109.5 . .
HN C03U HO 109.5 . .
C02S C03Y H2BA 109.5 . .
C02S C03Y HP 109.5 . .
C02S C03Y HQ 109.5 . .
H2BA C03Y HP 109.5 . .
H2BA C03Y HQ 109.5 . .
HP C03Y HQ 109.5 . .
C02S C03Z H3BA 109.5 . .
C02S C03Z HR 109.5 . .
C02S C03Z HS 109.5 . .
H3BA C03Z HR 109.5 . .
H3BA C03Z HS 109.5 . .
HR C03Z HS 109.5 . .
C00V C010 C03B 119.5(3) . .
C00Y C010 C00V 117.7(3) . .
C00Y C010 C03B 122.8(3) . .
C02Q C013 N00O 120.7(3) . .
C02Q C013 C026 121.6(3) . .
C026 C013 N00O 117.7(3) . .
C01D C015 C023 121.1(3) . .
C02A C015 C01D 117.5(3) . .
C02A C015 C023 121.4(3) . .
C01D C017 C01I 117.9(3) . .
C01D C017 C02N 122.1(3) . .
C01I C017 C02N 120.0(3) . .
C01M C020 C02S 122.7(3) . .
C03L C020 C01M 117.7(4) . .
C03L C020 C02S 119.6(4) . .
C00V C022 C02L 121.0(3) . .
C01K C022 C00V 117.9(3) . .
C01K C022 C02L 121.2(3) . .
C03T C023 C015 112.6(3) . .
C03T C023 H023 108.1 . .
C03T C023 C041 107.5(4) . .
C015 C023 H023 108.1 . .
C015 C023 C041 112.3(3) . .
C041 C023 H023 108.1 . .
N00L C025 C02B 101.4(3) . .
N00L C025 H02R 111.5 . .
N00L C025 H02V 111.5 . .
C02B C025 H02R 111.5 . .
C02B C025 H02V 111.5 . .
H02R C025 H02V 109.3 . .
C02P C026 C013 118.2(3) . .
C02P C026 C038 121.1(3) . .
C013 C026 C038 120.6(3) . .
C02P C027 C03N 120.9(4) . .
C02U C027 C02P 117.9(4) . .
C02U C027 C03N 121.1(4) . .
C01F C029 H029 118.8 . .
C02M C029 C01F 122.4(4) . .
C02M C029 H029 118.8 . .
C02K C031 H031 119.7 . .
C034 C031 C02K 120.6(4) . .
C034 C031 H031 119.7 . .
C02X C034 H034 118.9 . .
C031 C034 C02X 122.3(4) . .
C031 C034 H034 118.9 . .
C026 C038 H4BA 109.5 . .
C026 C038 HT 109.5 . .
C026 C038 HU 109.5 . .
H4BA C038 HT 109.5 . .
H4BA C038 HU 109.5 . .
HT C038 HU 109.5 . .
C023 C041 H04G 109.5 . .
C023 C041 H04H 109.5 . .
C023 C041 H04I 109.5 . .
H04G C041 H04H 109.5 . .
H04G C041 H04I 109.5 . .
H04H C041 H04I 109.5 . .
N00P Cu02 N00R 78.87(11) . .
C00U Cu02 N00P 138.43(13) . .
C00U Cu02 N00R 142.70(13) . .
C00U N00M C012 127.0(3) . .
C00U N00M C028 113.2(3) . .
C012 N00M C028 119.7(3) . .
C00U N00N C01N 126.2(3) . .
C00U N00N C01S 113.3(3) . .
C01N N00N C01S 119.3(3) . .
C00Z N00P Cu02 128.7(2) . .
C018 N00P Cu02 113.5(2) . .
C018 N00P C00Z 117.8(3) . .
C01H N00R Cu02 130.7(2) . .
C011 N00R Cu02 111.6(2) . .
C011 N00R C01H 117.5(3) . .
H0A C0 H0B 109.5 . .
H0A C0 H0C 109.5 . .
H0B C0 H0C 109.5 . .
C01Z C0 H0A 109.5 . .
C01Z C0 H0B 109.5 . .
C01Z C0 H0C 109.5 . .
N00M C00U Cu02 128.3(3) . .
N00N C00U Cu02 125.1(2) . .
N00N C00U N00M 106.6(3) . .
C014 C00X C01B 113.9(3) . .
C019 C00X C01B 123.1(3) . .
C019 C00X C014 123.0(3) . .
C01U C00Z N00P 117.2(3) . .
C024 C00Z N00P 120.5(3) . .
C024 C00Z C01U 122.3(3) . .
H1A C1 H1B 109.5 . .
H1A C1 H1C 109.5 . .
H1B C1 H1C 109.5 . .
C01Z C1 H1A 109.5 . .
C01Z C1 H1B 109.5 . .
C01Z C1 H1C 109.5 . .
C01V C01A C02J 120.6(3) . .
C012 C01A C01V 117.3(3) . .
C012 C01A C02J 122.1(3) . .
C00X C01B C018 105.9(3) . .
C01E C01B C00X 119.0(3) . .
C01E C01B C018 135.1(3) . .
C01B C01E H01E 120.8 . .
C01B C01E C01W 118.4(3) . .
C01W C01E H01E 120.8 . .
C01Q C01H N00R 116.7(3) . .
C02G C01H N00R 121.5(3) . .
C02G C01H C01Q 121.8(3) . .
C02E C01N N00N 118.1(3) . .
C02R C01N N00N 118.7(3) . .
C02R C01N C02E 122.9(3) . .
C01W C01P H01P 119.7 . .
C01W C01P C019 120.5(3) . .
C019 C01P H01P 119.7 . .
C01H C01Q C02H 120.2(3) . .
C01H C01Q C030 118.2(4) . .
C030 C01Q C02H 121.6(4) . .
C02F C01R H01R 118.5 . .
C02F C01R C021 123.0(3) . .
C021 C01R H01R 118.5 . .
N00N C01S H01A 111.5 . .
N00N C01S H01B 111.5 . .
N00N C01S C028 101.5(3) . .
H01A C01S H01B 109.3 . .
C028 C01S H01A 111.5 . .
C028 C01S H01B 111.5 . .
C01V C01T H01T 119.7 . .
C01V C01T C01Y 120.7(3) . .
C01Y C01T H01T 119.7 . .
C00Z C01U C039 120.8(3) . .
C02O C01U C00Z 117.1(3) . .
C02O C01U C039 122.1(3) . .
C01A C01V H01V 119.4 . .
C01T C01V C01A 121.2(3) . .
C01T C01V H01V 119.4 . .
C01E C01W H01W 118.7 . .
C01P C01W C01E 122.6(3) . .
C01P C01W H01W 118.7 . .
C01T C01Y H01Y 119.8 . .
C01T C01Y C016 120.5(3) . .
C016 C01Y H01Y 119.8 . .
C1 C01Z C0 110.3(7) . .
C016 C01Z C0 110.8(5) . .
C016 C01Z C1 110.5(4) . .
C016 C01Z C043 112.4(4) . .
C016 C01Z C045 112.8(4) . .
C045 C01Z C043 108.2(6) . .
C01N C02E C02W 117.1(4) . .
C01N C02E C02Y 121.8(3) . .
C02W C02E C02Y 121.0(3) . .
C01R C02F H02F 120.0 . .
C01R C02F C019 120.1(3) . .
C019 C02F H02F 120.0 . .
C01H C02G C03O 122.2(4) . .
C01H C02G C035 117.1(4) . .
C035 C02G C03O 120.7(4) . .
C01Q C02H H02A 109.5 . .
C01Q C02H H02B 109.5 . .
C01Q C02H H02C 109.5 . .
H02A C02H H02B 109.5 . .
H02A C02H H02C 109.5 . .
H02B C02H H02C 109.5 . .
C01A C02J H02J 107.9 . .
C01A C02J C03E 111.1(3) . .
C01A C02J C03J 111.6(3) . .
C03E C02J H02J 107.9 . .
C03E C02J C03J 110.3(4) . .
C03J C02J H02J 107.9 . .
C01U C02O H02O 118.7 . .
C037 C02O C01U 122.6(4) . .
C037 C02O H02O 118.7 . .
C01N C02R C02Z 122.2(3) . .
C01N C02R C033 117.4(4) . .
C033 C02R C02Z 120.4(4) . .
C02W C02T H02T 119.3 . .
C02W C02T C033 121.4(4) . .
C033 C02T H02T 119.3 . .
C02E C02W H02W 119.7 . .
C02T C02W C02E 120.6(4) . .
C02T C02W H02W 119.7 . .
C02E C02Y H02Y 105.5 . .
C03H C02Y C02E 115.2(4) . .
C03H C02Y H02Y 105.5 . .
C03H C02Y C03I 110.3(4) . .
C03I C02Y C02E 114.0(4) . .
C03I C02Y H02Y 105.5 . .
C02R C02Z H02Z 107.7 . .
C02R C02Z C03C 110.9(4) . .
C03C C02Z H02Z 107.7 . .
C03V C02Z C02R 111.8(4) . .
C03V C02Z H02Z 107.7 . .
C03V C02Z C03C 110.8(4) . .
H03A C03A H03B 109.5 . .
H03A C03A H03C 109.5 . .
H03B C03A H03C 109.5 . .
C024 C03A H03A 109.5 . .
C024 C03A H03B 109.5 . .
C024 C03A H03C 109.5 . .
C02Z C03C H03D 109.5 . .
C02Z C03C H03E 109.5 . .
C02Z C03C H03F 109.5 . .
H03D C03C H03E 109.5 . .
H03D C03C H03F 109.5 . .
H03E C03C H03F 109.5 . .
C02J C03E H03G 109.5 . .
C02J C03E H03H 109.5 . .
C02J C03E H03I 109.5 . .
H03G C03E H03H 109.5 . .
H03G C03E H03I 109.5 . .
H03H C03E H03I 109.5 . .
C02Y C03H H03J 109.5 . .
C02Y C03H H03K 109.5 . .
C02Y C03H H03L 109.5 . .
H03J C03H H03K 109.5 . .
H03J C03H H03L 109.5 . .
H03K C03H H03L 109.5 . .
C02Y C03I H03M 109.5 . .
C02Y C03I H03N 109.5 . .
C02Y C03I H03O 109.5 . .
H03M C03I H03N 109.5 . .
H03M C03I H03O 109.5 . .
H03N C03I H03O 109.5 . .
C02J C03J H03P 109.5 . .
C02J C03J H03Q 109.5 . .
C02J C03J H03R 109.5 . .
H03P C03J H03Q 109.5 . .
H03P C03J H03R 109.5 . .
H03Q C03J H03R 109.5 . .
C02G C03O H03S 109.5 . .
C02G C03O H03T 109.5 . .
C02G C03O H03U 109.5 . .
H03S C03O H03T 109.5 . .
H03S C03O H03U 109.5 . .
H03T C03O H03U 109.5 . .
C02Z C03V H03V 109.5 . .
C02Z C03V H03W 109.5 . .
C02Z C03V H03X 109.5 . .
H03V C03V H03W 109.5 . .
H03V C03V H03X 109.5 . .
H03W C03V H03X 109.5 . .
H03Y C03W HV 109.5 . .
H03Y C03W HW 109.5 . .
HV C03W HW 109.5 . .
C037 C03W H03Y 109.5 . .
C037 C03W HV 109.5 . .
C037 C03W HW 109.5 . .
H03Z C03X HX 109.5 . .
H03Z C03X HY 109.5 . .
HX C03X HY 109.5 . .
C032 C03X H03Z 109.5 . .
C032 C03X HX 109.5 . .
C032 C03X HY 109.5 . .
N00R C011 C014 135.2(3) . .
N00R C011 C018 117.7(3) . .
C014 C011 C018 107.1(3) . .
C01A C012 N00M 119.4(3) . .
C01A C012 C016 122.5(3) . .
C016 C012 N00M 117.9(3) . .
C00X C014 C011 105.8(3) . .
C021 C014 C00X 119.4(3) . .
C021 C014 C011 134.8(3) . .
C01Y C016 C01Z 121.0(3) . .
C01Y C016 C012 117.8(3) . .
C012 C016 C01Z 121.2(3) . .
N00P C018 C01B 134.6(3) . .
N00P C018 C011 118.0(3) . .
C01B C018 C011 107.3(3) . .
C00X C019 C01P 116.3(3) . .
C00X C019 C02F 116.6(3) . .
C02F C019 C01P 127.1(3) . .
C01R C021 H021 121.0 . .
C014 C021 C01R 117.9(3) . .
C014 C021 H021 121.0 . .
C00Z C024 C03A 121.3(3) . .
C00Z C024 C036 118.0(3) . .
C036 C024 C03A 120.6(4) . .
N00M C028 C01S 101.9(3) . .
N00M C028 H02D 111.4 . .
N00M C028 H02E 111.4 . .
C01S C028 H02D 111.4 . .
C01S C028 H02E 111.4 . .
H02D C028 H02E 109.3 . .
C01Q C030 H030 119.0 . .
C032 C030 C01Q 122.0(4) . .
C032 C030 H030 119.0 . .
C030 C032 C03X 121.0(5) . .
C030 C032 C035 118.4(4) . .
C035 C032 C03X 120.5(5) . .
C02R C033 H033 119.8 . .
C02T C033 C02R 120.4(4) . .
C02T C033 H033 119.8 . .
C02G C035 H035 118.8 . .
C032 C035 C02G 122.4(4) . .
C032 C035 H035 118.8 . .
C024 C036 H036 119.2 . .
C037 C036 C024 121.6(4) . .
C037 C036 H036 119.2 . .
C02O C037 C03W 120.5(4) . .
C036 C037 C02O 118.3(4) . .
C036 C037 C03W 121.2(4) . .
C01U C039 H03 109.5 . .
C01U C039 HZ 109.5 . .
C01U C039 H6BA 109.5 . .
H03 C039 HZ 109.5 . .
H03 C039 H6BA 109.5 . .
HZ C039 H6BA 109.5 . .
C01Z C043 H04A 109.5 . .
C01Z C043 H04B 109.5 . .
C01Z C043 H04C 109.5 . .
H04A C043 H04B 109.5 . .
H04A C043 H04C 109.5 . .
H04B C043 H04C 109.5 . .
C01Z C045 H04D 109.5 . .
C01Z C045 H04E 109.5 . .
C01Z C045 H04F 109.5 . .
H04D C045 H04E 109.5 . .
H04D C045 H04F 109.5 . .
H04E C045 H04F 109.5 . .
Cl0A C0AA H0AB 109.1 . .
Cl0A C0AA H0AC 109.1 . .
Cl1A C0AA Cl0A 112.3(6) . .
Cl1A C0AA H0AB 109.1 . .
Cl1A C0AA H0AC 109.1 . .
H0AB C0AA H0AC 107.9 . .
Cl2A Cl0B C0AB 140.1(8) 2_575 .
Cl0B C0AB H0AD 112.4 . .
Cl0B C0AB H0AE 112.4 . .
Cl1B C0AB Cl0B 96.7(9) . .
Cl1B C0AB H0AD 112.4 . .
Cl1B C0AB H0AE 112.4 . .
H0AD C0AB H0AE 110.0 . .
Cl1 C7 Cl2 108.4(5) . .
Cl1 C7 H7A 110.0 . .
Cl1 C7 H7B 110.0 . .
Cl2 C7 H7A 110.0 . .
Cl2 C7 H7B 110.0 . .
H7A C7 H7B 108.4 . .
C7A Cl2A Cl0B 134.7(10) . 2_575
Cl2A C7A Cl3A 116.3(10) . .
Cl2A C7A H7AB 108.2 . .
Cl2A C7A H7AC 108.2 . .
Cl3A C7A H7AB 108.2 . .
Cl3A C7A H7AC 108.2 . .
H7AB C7A H7AC 107.4 . .
Cl05 C03R H5BA 109.3 . .
Cl05 C03R H7BA 109.3 . .
Cl06 C03R Cl05 111.5(2) . .
Cl06 C03R H5BA 109.3 . .
Cl06 C03R H7BA 109.3 . .
H5BA C03R H7BA 108.0 . .
F00B P003 F00A 179.05(15) . .
F00B P003 F00C 89.11(15) . .
F00B P003 F008 89.91(14) . .
F00C P003 F00A 89.97(14) . .
F00C P003 F008 89.66(16) . .
F00J P003 F00A 89.81(14) . .
F00J P003 F00B 90.43(14) . .
F00J P003 F00C 89.84(17) . .
F00J P003 F008 179.39(17) . .
F00K P003 F00A 89.34(15) . .
F00K P003 F00B 91.57(16) . .
F00K P003 F00C 178.87(17) . .
F00K P003 F00J 91.05(17) . .
F00K P003 F008 89.44(16) . .
F008 P003 F00A 89.85(14) . .
F00D P004 F00G 179.67(16) . .
F00D P004 F00I 89.88(18) . .
F00D P004 F009 89.32(14) . .
F00E P004 F00D 90.35(16) . .
F00E P004 F00F 90.18(15) . .
F00E P004 F00G 89.95(16) . .
F00E P004 F00I 179.7(2) . .
F00E P004 F009 90.72(15) . .
F00F P004 F00D 90.65(15) . .
F00F P004 F00G 89.49(15) . .
F00F P004 F00I 89.94(16) . .
F00F P004 F009 179.10(16) . .
F00G P004 F00I 89.82(18) . .
F00G P004 F009 90.54(14) . .
F009 P004 F00I 89.16(16) . .

loop_
_geom_bond_atom_site_label_1
_geom_bond_atom_site_label_2
_geom_bond_distance
_geom_bond_site_symmetry_2
Cu01 N00O 2.126(3) .
Cu01 N00Q 2.136(3) .
Cu01 C00T 1.915(4) .
N00L C00T 1.343(4) .
N00L C01D 1.426(4) .
N00L C025 1.477(4) .
N00O C01C 1.281(5) .
N00O C013 1.435(5) .
N00Q C00Y 1.437(4) .
N00Q C01J 1.276(4) .
N00S C00T 1.345(5) .
N00S C01M 1.432(4) .
N00S C02B 1.472(4) .
C00V H00V 0.9500 .
C00V C010 1.390(5) .
C00V C022 1.392(5) .
C00W C00Y 1.384(5) .
C00W C01K 1.384(5) .
C00W C01L 1.503(5) .
C00Y C010 1.387(5) .
C01C C01J 1.495(5) .
C01C C01O 1.470(5) .
C01D C015 1.405(5) .
C01D C017 1.395(5) .
C01F H01F 0.9500 .
C01F C01O 1.370(5) .
C01F C029 1.418(5) .
C01I H01I 0.9500 .
C01I C01X 1.371(5) .
C01I C017 1.398(5) .
C01J C02I 1.477(5) .
C01K H01K 0.9500 .
C01K C022 1.383(5) .
C01L H01C 0.9800 .
C01L H01D 0.9800 .
C01L H01G 0.9800 .
C01M C02V 1.396(5) .
C01M C020 1.389(5) .
C01O C02D 1.412(5) .
C01X H01X 0.9500 .
C01X C02A 1.378(5) .
C02A H02G 0.9500 .
C02A C015 1.390(5) .
C02B H02H 0.9900 .
C02B H02I 0.9900 .
C02B C025 1.513(5) .
C02D C02I 1.409(5) .
C02D C02K 1.397(5) .
C02I C02X 1.376(6) .
C02K C02M 1.413(6) .
C02K C031 1.409(6) .
C02L H02K 0.9800 .
C02L H02L 0.9800 .
C02L H02M 0.9800 .
C02L C022 1.499(5) .
C02M H02N 0.9500 .
C02M C029 1.370(6) .
C02N H02P 1.0000 .
C02N C03M 1.521(6) .
C02N C03S 1.521(5) .
C02N C017 1.515(5) .
C02P H02Q 0.9500 .
C02P C026 1.381(5) .
C02P C027 1.385(6) .
C02Q C02U 1.389(6) .
C02Q C03D 1.501(5) .
C02Q C013 1.387(5) .
C02S H02S 1.0000 .
C02S C03Y 1.525(6) .
C02S C03Z 1.526(6) .
C02S C020 1.517(6) .
C02U H02U 0.9500 .
C02U C027 1.381(6) .
C02V C03F 1.526(6) .
C02V C03G 1.392(6) .
C02X H02X 0.9500 .
C02X C034 1.415(5) .
C03B H0AA 0.9800 .
C03B H 0.9800 .
C03B HA 0.9800 .
C03B C010 1.510(5) .
C03D H1AA 0.9800 .
C03D HB 0.9800 .
C03D HC 0.9800 .
C03F H2AA 1.0000 .
C03F C03Q 1.501(6) .
C03F C03U 1.520(6) .
C03G H3AA 0.9500 .
C03G C03P 1.372(8) .
C03L H4AA 0.9500 .
C03L C03P 1.371(8) .
C03L C020 1.388(6) .
C03M H5AA 0.9800 .
C03M HD 0.9800 .
C03M HE 0.9800 .
C03N H6AA 0.9800 .
C03N HF 0.9800 .
C03N HG 0.9800 .
C03N C027 1.506(6) .
C03P H7AA 0.9500 .
C03Q H8AA 0.9800 .
C03Q HH 0.9800 .
C03Q HI 0.9800 .
C03S H9AA 0.9800 .
C03S HJ 0.9800 .
C03S HK 0.9800 .
C03T H0BA 0.9800 .
C03T HL 0.9800 .
C03T HM 0.9800 .
C03T C023 1.497(6) .
C03U H1BA 0.9800 .
C03U HN 0.9800 .
C03U HO 0.9800 .
C03Y H2BA 0.9800 .
C03Y HP 0.9800 .
C03Y HQ 0.9800 .
C03Z H3BA 0.9800 .
C03Z HR 0.9800 .
C03Z HS 0.9800 .
C013 C026 1.389(5) .
C015 C023 1.522(5) .
C023 H023 1.0000 .
C023 C041 1.543(6) .
C025 H02R 0.9900 .
C025 H02V 0.9900 .
C026 C038 1.504(5) .
C029 H029 0.9500 .
C031 H031 0.9500 .
C031 C034 1.375(6) .
C034 H034 0.9500 .
C038 H4BA 0.9800 .
C038 HT 0.9800 .
C038 HU 0.9800 .
C041 H04G 0.9800 .
C041 H04H 0.9800 .
C041 H04I 0.9800 .
Cu02 N00P 2.087(3) .
Cu02 N00R 2.154(3) .
Cu02 C00U 1.914(4) .
N00M C00U 1.343(4) .
N00M C012 1.423(4) .
N00M C028 1.471(5) .
N00N C00U 1.339(4) .
N00N C01N 1.426(4) .
N00N C01S 1.474(4) .
N00P C00Z 1.442(4) .
N00P C018 1.273(4) .
N00R C01H 1.445(4) .
N00R C011 1.269(5) .
C0 H0A 0.9800 .
C0 H0B 0.9800 .
C0 H0C 0.9800 .
C0 C01Z 1.524(7) .
C00X C01B 1.416(5) .
C00X C014 1.409(5) .
C00X C019 1.398(5) .
C00Z C01U 1.393(5) .
C00Z C024 1.385(5) .
C1 H1A 0.9800 .
C1 H1B 0.9800 .
C1 H1C 0.9800 .
C1 C01Z 1.524(7) .
C01A C01V 1.397(5) .
C01A C02J 1.507(5) .
C01A C012 1.396(5) .
C01B C01E 1.380(5) .
C01B C018 1.457(5) .
C01E H01E 0.9500 .
C01E C01W 1.404(5) .
C01H C01Q 1.394(5) .
C01H C02G 1.386(5) .
C01N C02E 1.395(5) .
C01N C02R 1.390(5) .
C01P H01P 0.9500 .
C01P C01W 1.372(5) .
C01P C019 1.418(5) .
C01Q C02H 1.496(6) .
C01Q C030 1.395(5) .
C01R H01R 0.9500 .
C01R C02F 1.372(5) .
C01R C021 1.406(5) .
C01S H01A 0.9900 .
C01S H01B 0.9900 .
C01S C028 1.508(5) .
C01T H01T 0.9500 .
C01T C01V 1.377(5) .
C01T C01Y 1.381(6) .
C01U C02O 1.386(5) .
C01U C039 1.492(5) .
C01V H01V 0.9500 .
C01W H01W 0.9500 .
C01Y H01Y 0.9500 .
C01Y C016 1.396(5) .
C01Z C016 1.524(5) .
C01Z C043 1.533(7) .
C01Z C045 1.525(7) .
C02E C02W 1.397(5) .
C02E C02Y 1.529(6) .
C02F H02F 0.9500 .
C02F C019 1.411(5) .
C02G C03O 1.495(6) .
C02G C035 1.403(6) .
C02H H02A 0.9800 .
C02H H02B 0.9800 .
C02H H02C 0.9800 .
C02J H02J 1.0000 .
C02J C03E 1.520(6) .
C02J C03J 1.529(6) .
C02O H02O 0.9500 .
C02O C037 1.382(6) .
C02R C02Z 1.516(5) .
C02R C033 1.395(5) .
C02T H02T 0.9500 .
C02T C02W 1.368(6) .
C02T C033 1.370(6) .
C02W H02W 0.9500 .
C02Y H02Y 1.0000 .
C02Y C03H 1.497(6) .
C02Y C03I 1.501(6) .
C02Z H02Z 1.0000 .
C02Z C03C 1.524(6) .
C02Z C03V 1.517(6) .
C03A H03A 0.9800 .
C03A H03B 0.9800 .
C03A H03C 0.9800 .
C03A C024 1.497(5) .
C03C H03D 0.9800 .
C03C H03E 0.9800 .
C03C H03F 0.9800 .
C03E H03G 0.9800 .
C03E H03H 0.9800 .
C03E H03I 0.9800 .
C03H H03J 0.9800 .
C03H H03K 0.9800 .
C03H H03L 0.9800 .
C03I H03M 0.9800 .
C03I H03N 0.9800 .
C03I H03O 0.9800 .
C03J H03P 0.9800 .
C03J H03Q 0.9800 .
C03J H03R 0.9800 .
C03O H03S 0.9800 .
C03O H03T 0.9800 .
C03O H03U 0.9800 .
C03V H03V 0.9800 .
C03V H03W 0.9800 .
C03V H03X 0.9800 .
C03W H03Y 0.9800 .
C03W HV 0.9800 .
C03W HW 0.9800 .
C03W C037 1.506(5) .
C03X H03Z 0.9800 .
C03X HX 0.9800 .
C03X HY 0.9800 .
C03X C032 1.506(6) .
C011 C014 1.465(5) .
C011 C018 1.506(5) .
C012 C016 1.403(5) .
C014 C021 1.375(5) .
C021 H021 0.9500 .
C024 C036 1.392(5) .
C028 H02D 0.9900 .
C028 H02E 0.9900 .
C030 H030 0.9500 .
C030 C032 1.359(7) .
C032 C035 1.386(7) .
C033 H033 0.9500 .
C035 H035 0.9500 .
C036 H036 0.9500 .
C036 C037 1.379(6) .
C039 H03 0.9800 .
C039 HZ 0.9800 .
C039 H6BA 0.9800 .
C043 H04A 0.9800 .
C043 H04B 0.9800 .
C043 H04C 0.9800 .
C045 H04D 0.9800 .
C045 H04E 0.9800 .
C045 H04F 0.9800 .
Cl0A C0AA 1.765(8) .
Cl1A C0AA 1.715(7) .
C0AA H0AB 0.9900 .
C0AA H0AC 0.9900 .
Cl0B C0AB 1.954(18) .
Cl0B Cl2A 1.947(15) 2_575
Cl1B C0AB 1.727(17) .
C0AB H0AD 0.9900 .
C0AB H0AE 0.9900 .
Cl1 C7 1.750(7) .
Cl2 C7 1.773(7) .
C7 H7A 0.9900 .
C7 H7B 0.9900 .
Cl2A Cl0B 1.947(14) 2_575
Cl2A C7A 1.717(8) .
Cl3A C7A 1.741(8) .
C7A H7AB 0.9900 .
C7A H7AC 0.9900 .
Cl05 C03R 1.750(5) .
Cl06 C03R 1.750(4) .
C03R H5BA 0.9900 .
C03R H7BA 0.9900 .
P003 F00A 1.596(3) .
P003 F00B 1.589(3) .
P003 F00C 1.589(3) .
P003 F00J 1.583(3) .
P003 F00K 1.581(3) .
P003 F008 1.595(3) .
P004 F00D 1.590(3) .
P004 F00E 1.583(3) .
P004 F00F 1.587(3) .
P004 F00G 1.592(3) .
P004 F00I 1.596(3) .
P004 F009 1.594(3) .
